data_4323649
loop_
_publ_author_name
'Achim M\"uller'
'Roberta Sessoli'
'Erich Krickemeyer'
'Hartmut B\"ogge'
'Jochen Meyer'
'Dante Gatteschi'
'Luca Pardi'
'J\"org Westphal'
'Kai Hovemeier'
'Ralf Rohlfing'
'Joachim D\"oring'
'Frank Hellweg'
'Christian Beugholt'
'Marc Schmidtmann'

_publ_section_title
;
 Polyoxovanadates: High-Nuclearity Spin Clusters with Interesting
 Host-Guest Systems and Different Electron Populations. Synthesis, Spin
 Organization, Magnetochemistry, and Spectroscopic Studies
;
_journal_name_full 'Inorganic Chemistry'
_journal_page_first 5239
_journal_page_last 5250
_journal_paper_doi 10.1021/ic9703641
_journal_volume 36
_journal_year 1997
_chemical_formula_sum 'H34 K12 O59 V18'
_chemical_formula_weight 2364.39
_chemical_name_systematic
; 
 ? 
;
_space_group_IT_number 14
_symmetry_cell_setting monoclinic
_symmetry_space_group_name_Hall '-P 2yn'
_symmetry_space_group_name_H-M 'P 1 21/n 1'
_atom_sites_solution_hydrogens geom
_atom_sites_solution_primary direct
_atom_sites_solution_secondary difmap
_audit_creation_method SHELXL
_cell_angle_alpha 90.00
_cell_angle_beta 97.460(10)
_cell_angle_gamma 90.00
_cell_formula_units_Z 4
_cell_length_a 12.632(2)
_cell_length_b 38.984(6)
_cell_length_c 12.7500(10)
_cell_measurement_reflns_used 35
_cell_measurement_temperature 294(2)
_cell_measurement_theta_max 15
_cell_measurement_theta_min 8
_cell_volume 6225.5(15)
_computing_structure_refinement 'SHELXL-93 (Sheldrick, 1993)'
_computing_structure_solution 'SHELXS-86 (Sheldrick, 1990)'
_diffrn_ambient_temperature 294(2)
_diffrn_radiation_monochromator graphite
_diffrn_radiation_source 'fine-focus sealed tube'
_diffrn_radiation_type MoK\a
_diffrn_radiation_wavelength 0.71073
_diffrn_reflns_av_R_equivalents 0.0141
_diffrn_reflns_av_sigmaI/netI 0.0741
_diffrn_reflns_limit_h_max 14
_diffrn_reflns_limit_h_min -14
_diffrn_reflns_limit_k_max 44
_diffrn_reflns_limit_k_min 0
_diffrn_reflns_limit_l_max 14
_diffrn_reflns_limit_l_min 0
_diffrn_reflns_number 9829
_diffrn_reflns_theta_max 24.05
_diffrn_reflns_theta_min 2.09
_diffrn_standards_decay_% 0.
_diffrn_standards_interval_count 100
_diffrn_standards_number 3
_exptl_absorpt_coefficient_mu 3.478
_exptl_absorpt_correction_T_max 0.144
_exptl_absorpt_correction_T_min 0.114
_exptl_absorpt_correction_type semi_empirical
_exptl_crystal_density_diffrn 2.523
_exptl_crystal_F_000 4592
_exptl_crystal_size_max 0.30
_exptl_crystal_size_mid 0.30
_exptl_crystal_size_min 0.25
_refine_diff_density_max 1.660
_refine_diff_density_min -1.384
_refine_diff_density_rms 0.170
_refine_ls_extinction_method none
_refine_ls_goodness_of_fit_all 1.071
_refine_ls_goodness_of_fit_obs 1.158
_refine_ls_matrix_type full
_refine_ls_number_parameters 574
_refine_ls_number_reflns 9813
_refine_ls_number_restraints 0
_refine_ls_restrained_S_all 1.121
_refine_ls_restrained_S_obs 1.158
_refine_ls_R_factor_all 0.0926
_refine_ls_R_factor_obs 0.0616
_refine_ls_shift/esd_max 0.047
_refine_ls_shift/esd_mean 0.001
_refine_ls_structure_factor_coef Fsqd
_refine_ls_weighting_details 'w=1/[\s^2^(Fo^2^)+(0.1000P)^2^+0.0000P] where P=(Fo^2^+2Fc^2^)/3'
_refine_ls_weighting_scheme calc
_refine_ls_wR_factor_all 0.1903
_refine_ls_wR_factor_obs 0.1597
_reflns_number_observed 6622
_reflns_number_total 10836
_reflns_observed_criterion >2sigma(I)
_cod_data_source_file ic9703641_02.cif
_cod_data_source_block jov18_1b
_cod_depositor_comments
;
The following automatic conversions were performed:

'_refine_ls_weighting_scheme' value 'calc
w=1/[\s^2^(Fo^2^)+(0.1000P)^2^+0.0000P] where P=(Fo^2^+2Fc^2^)/3' was
changed to 'calc'. New tag '_refine_ls_weighting_details' was
created. The value of the new tag was set to
'w=1/[\s^2^(Fo^2^)+(0.1000P)^2^+0.0000P] where P=(Fo^2^+2Fc^2^)/3'.

Automatic conversion script
Id: cif_fix_values 3143 2015-03-26 13:38:13Z robertas 
;
_cod_database_code 4323649

loop_
_symmetry_equiv_pos_as_xyz
'x, y, z'
'-x+1/2, y+1/2, -z+1/2'
'-x, -y, -z'
'x-1/2, -y-1/2, z-1/2'

loop_
_atom_site_aniso_label
_atom_site_aniso_U_11
_atom_site_aniso_U_22
_atom_site_aniso_U_33
_atom_site_aniso_U_23
_atom_site_aniso_U_13
_atom_site_aniso_U_12
V1 0.0152(8) 0.0239(8) 0.0220(8) -0.0006(7) 0.0007(6) 0.0001(7)
V2 0.0141(8) 0.0200(8) 0.0223(8) -0.0009(7) 0.0032(6) 0.0015(6)
V3 0.0183(8) 0.0181(8) 0.0245(9) 0.0028(6) 0.0028(7) 0.0011(6)
V4 0.0168(8) 0.0218(8) 0.0176(8) -0.0007(6) 0.0014(6) -0.0009(6)
V5 0.0161(8) 0.0183(8) 0.0207(8) 0.0001(6) 0.0021(6) -0.0028(6)
V6 0.0201(9) 0.0171(8) 0.0206(8) 0.0013(6) 0.0030(7) -0.0006(6)
V7 0.0171(8) 0.0203(8) 0.0182(8) 0.0024(6) 0.0034(6) 0.0009(6)
V8 0.0204(8) 0.0209(8) 0.0184(8) -0.0014(6) 0.0027(6) 0.0017(7)
V9 0.0233(9) 0.0176(8) 0.0263(9) -0.0021(7) 0.0043(7) -0.0003(7)
V10 0.0206(9) 0.0152(8) 0.0259(9) 0.0014(6) 0.0029(7) -0.0015(6)
V11 0.0193(8) 0.0201(8) 0.0210(8) 0.0012(6) 0.0038(7) -0.0015(7)
V12 0.0172(8) 0.0216(8) 0.0173(8) -0.0018(6) 0.0031(6) -0.0006(6)
V13 0.0189(8) 0.0189(8) 0.0209(8) -0.0030(6) 0.0031(7) 0.0010(6)
V14 0.0153(8) 0.0215(8) 0.0209(8) 0.0011(6) 0.0022(6) 0.0025(6)
V15 0.0187(8) 0.0229(8) 0.0153(8) 0.0012(6) 0.0021(6) 0.0005(7)
V16 0.0200(9) 0.0224(8) 0.0227(8) -0.0022(7) 0.0001(7) -0.0020(7)
V17 0.0149(8) 0.0220(8) 0.0231(8) 0.0009(7) 0.0018(6) -0.0021(6)
V18 0.0167(8) 0.0272(9) 0.0234(9) 0.0015(7) 0.0017(7) -0.0001(7)
K1 0.0362(14) 0.0312(13) 0.056(2) -0.0044(12) 0.0029(12) 0.0027(11)
K2 0.0331(14) 0.0412(15) 0.053(2) 0.0118(12) -0.0028(12) 0.0106(11)
K3 0.0399(15) 0.074(2) 0.0225(12) 0.0077(12) 0.0079(11) 0.0111(13)
K4 0.054(2) 0.061(2) 0.046(2) 0.0085(14) 0.0215(14) 0.0168(14)
K5 0.0226(12) 0.0418(15) 0.064(2) -0.0088(13) 0.0078(12) -0.0034(11)
K6 0.046(2) 0.0348(14) 0.061(2) -0.0036(12) 0.0137(13) -0.0154(12)
K7 0.035(2) 0.036(2) 0.119(3) 0.018(2) 0.023(2) 0.0055(12)
K8 0.048(2) 0.066(2) 0.140(4) -0.055(2) 0.003(2) 0.016(2)
O44 0.050(5) 0.034(4) 0.029(4) -0.006(3) 0.007(4) -0.012(4)
O45 0.047(6) 0.098(8) 0.074(7) 0.033(6) 0.011(5) -0.001(5)
O46 0.062(6) 0.057(6) 0.054(5) -0.007(4) 0.009(5) -0.015(5)
O47 0.029(5) 0.111(8) 0.055(6) -0.023(6) 0.003(4) -0.008(5)
O48 0.081(8) 0.041(6) 0.130(10) 0.001(6) 0.034(7) 0.018(5)
O49 0.160(12) 0.068(7) 0.051(6) -0.011(5) 0.032(7) -0.030(7)
O50 0.049(6) 0.109(9) 0.067(7) -0.021(6) 0.023(5) -0.006(6)

loop_
_atom_site_label
_atom_site_type_symbol
_atom_site_fract_x
_atom_site_fract_y
_atom_site_fract_z
_atom_site_U_iso_or_equiv
_atom_site_thermal_displace_type
_atom_site_occupancy
_atom_site_calc_flag
_atom_site_refinement_flags
_atom_site_disorder_group
V1 V 0.51249(12) 0.12950(4) 0.65372(12) 0.0205(4) Uani 1 d . .
V2 V 0.49777(12) 0.11268(4) 0.42814(12) 0.0187(3) Uani 1 d . .
V3 V 0.39247(12) 0.06536(4) 0.64871(12) 0.0203(4) Uani 1 d . .
V4 V 0.34320(12) 0.14888(4) 0.77967(12) 0.0188(4) Uani 1 d . .
V5 V 0.44658(12) 0.19608(4) 0.56002(12) 0.0184(3) Uani 1 d . .
V6 V 0.25651(12) 0.22786(4) 0.43141(12) 0.0192(4) Uani 1 d . .
V7 V 0.34163(12) 0.18122(4) 0.27978(12) 0.0184(3) Uani 1 d . .
V8 V 0.33017(12) 0.10708(4) 0.23838(12) 0.0199(4) Uani 1 d . .
V9 V 0.28456(13) 0.04793(4) 0.36813(13) 0.0223(4) Uani 1 d . .
V10 V 0.17778(13) 0.03872(4) 0.55679(12) 0.0206(4) Uani 1 d . .
V11 V 0.12672(12) 0.08429(4) 0.73042(12) 0.0201(4) Uani 1 d . .
V12 V 0.10410(12) 0.15888(4) 0.74927(12) 0.0186(3) Uani 1 d . .
V13 V 0.18024(12) 0.21830(4) 0.63745(12) 0.0195(4) Uani 1 d . .
V14 V -0.00603(12) 0.19449(4) 0.48481(12) 0.0192(4) Uani 1 d . .
V15 V 0.10563(12) 0.16919(4) 0.23876(12) 0.0190(3) Uani 1 d . .
V16 V 0.06553(13) 0.07710(4) 0.29950(12) 0.0219(4) Uani 1 d . .
V17 V -0.04205(12) 0.10174(4) 0.54843(12) 0.0201(4) Uani 1 d . .
V18 V -0.06349(12) 0.13676(4) 0.34143(12) 0.0225(4) Uani 1 d . .
O1 O 0.6359(6) 0.1265(2) 0.7136(5) 0.034(2) Uiso 1 d . .
O2 O 0.6189(5) 0.1052(2) 0.4047(5) 0.031(2) Uiso 1 d . .
O3 O 0.4694(5) 0.0370(2) 0.7134(5) 0.030(2) Uiso 1 d . .
O4 O 0.3956(5) 0.1549(2) 0.9020(5) 0.0260(15) Uiso 1 d . .
O5 O 0.5387(6) 0.2244(2) 0.5837(5) 0.031(2) Uiso 1 d . .
O6 O 0.2724(6) 0.2681(2) 0.3968(6) 0.035(2) Uiso 1 d . .
O7 O 0.3883(5) 0.2027(2) 0.1866(5) 0.031(2) Uiso 1 d . .
O8 O 0.3674(6) 0.0976(2) 0.1233(6) 0.035(2) Uiso 1 d . .
O9 O 0.3043(6) 0.0114(2) 0.3124(6) 0.040(2) Uiso 1 d . .
O10 O 0.1448(5) -0.0012(2) 0.5732(5) 0.031(2) Uiso 1 d . .
O11 O 0.0859(5) 0.0618(2) 0.8255(5) 0.032(2) Uiso 1 d . .
O12 O 0.0533(5) 0.1705(2) 0.8554(5) 0.0256(15) Uiso 1 d . .
O13 O 0.1638(5) 0.2552(2) 0.6953(5) 0.031(2) Uiso 1 d . .
O14 O -0.1067(6) 0.2203(2) 0.4785(5) 0.032(2) Uiso 1 d . .
O15 O 0.0592(5) 0.1860(2) 0.1241(5) 0.029(2) Uiso 1 d . .
O16 O -0.0037(5) 0.0507(2) 0.2187(5) 0.032(2) Uiso 1 d . .
O17 O -0.1588(6) 0.0876(2) 0.5663(5) 0.032(2) Uiso 1 d . .
O18 O -0.1857(6) 0.1369(2) 0.2795(6) 0.041(2) Uiso 1 d . .
O19 O 0.5087(5) 0.15324(15) 0.5206(5) 0.0209(14) Uiso 1 d . .
O20 O 0.4815(5) 0.0907(2) 0.5625(5) 0.0230(14) Uiso 1 d . .
O21 O 0.4092(5) 0.1076(2) 0.7305(5) 0.0243(14) Uiso 1 d . .
O22 O 0.4393(5) 0.1704(2) 0.6903(5) 0.0217(14) Uiso 1 d . .
O23 O 0.3875(5) 0.2030(2) 0.4138(5) 0.0203(14) Uiso 1 d . .
O24 O 0.4291(5) 0.14084(15) 0.3111(5) 0.0192(13) Uiso 1 d . .
O25 O 0.4019(5) 0.0787(2) 0.3518(5) 0.0212(14) Uiso 1 d . .
O26 O 0.3225(5) 0.0438(2) 0.5212(5) 0.0244(15) Uiso 1 d . .
O27 O 0.2484(5) 0.0594(2) 0.6869(5) 0.0247(15) Uiso 1 d . .
O28 O 0.2117(5) 0.1231(2) 0.7856(5) 0.0245(15) Uiso 1 d . .
O29 O 0.2359(5) 0.1852(2) 0.7450(5) 0.0216(14) Uiso 1 d . .
O30 O 0.3131(5) 0.21982(15) 0.5776(5) 0.0193(13) Uiso 1 d . .
O31 O 0.2066(5) 0.2028(2) 0.3050(5) 0.0213(14) Uiso 1 d . .
O32 O 0.2406(5) 0.1470(2) 0.2201(5) 0.0219(14) Uiso 1 d . .
O33 O 0.2092(5) 0.0784(2) 0.2599(5) 0.0261(15) Uiso 1 d . .
O34 O 0.1416(5) 0.0490(2) 0.4084(5) 0.0250(15) Uiso 1 d . .
O35 O 0.0621(5) 0.0668(2) 0.5948(5) 0.0230(14) Uiso 1 d . .
O36 O 0.0225(5) 0.1203(2) 0.6832(5) 0.0210(14) Uiso 1 d . .
O37 O 0.0536(5) 0.19018(15) 0.6353(5) 0.0200(14) Uiso 1 d . .
O38 O 0.1223(5) 0.2223(2) 0.4884(5) 0.0207(14) Uiso 1 d . .
O39 O 0.0081(5) 0.1805(2) 0.3390(5) 0.0216(14) Uiso 1 d . .
O40 O 0.0409(5) 0.1243(2) 0.2503(5) 0.0229(14) Uiso 1 d . .
O41 O -0.0271(5) 0.0922(2) 0.4008(5) 0.0250(15) Uiso 1 d . .
O42 O -0.0601(5) 0.14792(15) 0.4897(5) 0.0205(14) Uiso 1 d . .
O43 O 0.2251(9) 0.1338(3) 0.5010(9) 0.095(4) Uiso 1 d . .
K1 K -0.2309(2) 0.06060(6) 0.3472(2) 0.0414(6) Uani 1 d . .
K2 K 0.2282(2) 0.24929(7) 0.1408(2) 0.0431(6) Uani 1 d . .
K3 K 0.2247(2) 0.15327(8) 0.0093(2) 0.0452(7) Uani 1 d . .
K4 K 0.0176(2) 0.29227(8) 0.5342(2) 0.0523(7) Uani 1 d . .
K5 K -0.2686(2) 0.15857(7) 0.5155(2) 0.0427(6) Uani 1 d . .
K6 K 0.0554(2) -0.01289(6) 0.3445(2) 0.0467(7) Uani 1 d . .
K7 K 0.6692(2) 0.05592(7) 0.6357(3) 0.0623(9) Uani 1 d . .
K8 K 0.0141(3) 0.23956(9) 0.8745(4) 0.0853(13) Uani 1 d . .
K9A K -0.0691(4) 0.13590(12) 0.0095(4) 0.0681(12) Uiso 0.75 d P .
K9B K -0.1021(10) 0.1565(3) -0.0133(10) 0.055(3) Uiso 0.25 d P .
K10A K -0.1080(9) 0.2259(3) 0.2078(8) 0.048(3) Uiso 0.33 d P .
K10B K -0.0686(7) 0.2379(2) 0.2352(6) 0.035(2) Uiso 0.33 d P .
K10C K -0.1401(8) 0.2160(2) 0.1970(7) 0.040(2) Uiso 0.33 d P .
K11A K 0.1019(15) -0.0054(5) -0.0672(15) 0.163(6) Uiso 0.38 d P .
K11B K 0.2292(15) 0.0284(5) 0.0840(14) 0.155(6) Uiso 0.38 d P .
K11C K 0.3360(33) 0.0172(10) 0.0791(31) 0.232(16) Uiso 0.25 d P .
K11D K 0.5020(6) 0.0301(2) 0.2184(6) 0.071(2) Uiso 0.50 d P .
K12A K 0.3556(10) 0.0688(3) -0.0732(9) 0.135(4) Uiso 0.50 d P .
K12B K 0.4467(17) 0.0769(5) -0.0664(16) 0.136(7) Uiso 0.30 d P .
K12C K 0.5622(14) 0.1096(4) -0.0299(13) 0.151(5) Uiso 0.40 d P .
K12D K 0.6047(21) 0.0783(7) 0.1084(22) 0.194(10) Uiso 0.30 d P .
O44 O 0.2489(6) 0.2247(2) -0.0653(5) 0.037(2) Uani 1 d . .
O45 O -0.3734(7) 0.1989(3) 0.3618(8) 0.072(3) Uani 1 d . .
O46 O 0.3414(7) 0.3064(2) 0.1971(7) 0.057(2) Uani 1 d . .
O47 O -0.1515(6) 0.1219(3) -0.1951(7) 0.065(3) Uani 1 d . .
O48 O -0.4049(9) 0.0263(2) 0.4427(10) 0.082(3) Uani 1 d . .
O49 O 0.0977(11) 0.0962(3) 0.0222(8) 0.091(4) Uani 1 d . .
O50 O 0.0947(7) 0.3526(3) 0.6734(8) 0.074(3) Uani 1 d . .
O51 O 0.1881(16) -0.0900(5) -0.0982(16) 0.197(9) Uiso 1 d . .
O52A O 0.5137(31) 0.2248(10) -0.1735(28) 0.061(10) Uiso 0.33 d P .
O52B O 0.4768(23) 0.2334(7) -0.1793(21) 0.040(7) Uiso 0.33 d P .
O52C O 0.5580(20) 0.2135(6) -0.1598(18) 0.034(6) Uiso 0.33 d P .
O53A O 0.2852(36) 0.0112(12) -0.1562(35) 0.196(19) Uiso 0.50 d P .
O53B O 0.2704(14) -0.0056(5) -0.1898(14) 0.047(4) Uiso 0.50 d P .
O54A O 0.7840(38) 0.1801(13) 0.0745(37) 0.146(19) Uiso 0.40 d P .
O54B O 0.7696(18) 0.1787(5) 0.0246(18) 0.030(5) Uiso 0.35 d P .
O54C O 0.7972(23) 0.1916(7) 0.1379(23) 0.032(7) Uiso 0.25 d P .
O55A O 0.6641(19) 0.1690(6) -0.0952(19) 0.093(7) Uiso 0.50 d P .
O55B O 0.6206(17) 0.1311(5) -0.0692(16) 0.074(6) Uiso 0.50 d P .
O56 O 0.1520(12) -0.0464(4) 0.1772(12) 0.129(5) Uiso 1 d . .
O57 O 0.3660(21) -0.0479(7) 0.1177(22) 0.266(12) Uiso 1 d . .

loop_
_atom_type_symbol
_atom_type_description
_atom_type_scat_dispersion_real
_atom_type_scat_dispersion_imag
_atom_type_scat_source
O O 0.0106 0.0060 'International Tables Vol C Tables 4.2.6.8 and 6.1.1.4'
H H 0.0000 0.0000 'International Tables Vol C Tables 4.2.6.8 and 6.1.1.4'
K K 0.2009 0.2494 'International Tables Vol C Tables 4.2.6.8 and 6.1.1.4'
V V 0.3005 0.5294 'International Tables Vol C Tables 4.2.6.8 and 6.1.1.4'

loop_
_geom_angle_atom_site_label_1
_geom_angle_atom_site_label_2
_geom_angle_atom_site_label_3
_geom_angle
_geom_angle_site_symmetry_1
_geom_angle_site_symmetry_3
_geom_angle_publ_flag
O1 V1 O20 109.3(3) . . ?
O1 V1 O19 110.8(3) . . ?
O20 V1 O19 82.3(3) . . ?
O1 V1 O22 113.6(3) . . ?
O20 V1 O22 137.1(3) . . ?
O19 V1 O22 81.8(3) . . ?
O1 V1 O21 113.2(3) . . ?
O20 V1 O21 82.0(3) . . ?
O19 V1 O21 135.9(3) . . ?
O22 V1 O21 82.4(3) . . ?
O1 V1 V3 114.0(3) . . ?
O20 V1 V3 41.1(2) . . ?
O19 V1 V3 116.0(2) . . ?
O22 V1 V3 116.7(2) . . ?
O21 V1 V3 41.3(2) . . ?
O1 V1 V5 116.9(3) . . ?
O20 V1 V5 115.3(2) . . ?
O19 V1 V5 40.8(2) . . ?
O22 V1 V5 41.2(2) . . ?
O21 V1 V5 115.1(2) . . ?
V3 V1 V5 129.03(7) . . ?
O1 V1 V2 112.0(3) . . ?
O20 V1 V2 41.1(2) . . ?
O19 V1 V2 41.6(2) . . ?
O22 V1 V2 116.8(2) . . ?
O21 V1 V2 116.0(2) . . ?
V3 V1 V2 79.65(6) . . ?
V5 V1 V2 79.63(6) . . ?
O1 V1 V4 118.5(3) . . ?
O20 V1 V4 115.4(2) . . ?
O19 V1 V4 114.9(2) . . ?
O22 V1 V4 41.4(2) . . ?
O21 V1 V4 41.2(2) . . ?
V3 V1 V4 79.59(6) . . ?
V5 V1 V4 78.84(6) . . ?
V2 V1 V4 129.52(7) . . ?
O1 V1 K7 57.6(3) . . ?
O20 V1 K7 52.2(2) . . ?
O19 V1 K7 106.5(2) . . ?
O22 V1 K7 169.3(2) . . ?
O21 V1 K7 95.5(2) . . ?
V3 V1 K7 66.07(6) . . ?
V5 V1 K7 146.05(8) . . ?
V2 V1 K7 73.58(8) . . ?
V4 V1 K7 134.70(8) . . ?
O1 V1 K5 61.0(2) . 1_655 ?
O20 V1 K5 93.5(2) . 1_655 ?
O19 V1 K5 50.2(2) . 1_655 ?
O22 V1 K5 106.0(2) . 1_655 ?
O21 V1 K5 171.1(2) . 1_655 ?
V3 V1 K5 132.80(7) . 1_655 ?
V5 V1 K5 73.81(6) . 1_655 ?
V2 V1 K5 63.33(6) . 1_655 ?
V4 V1 K5 146.76(7) . 1_655 ?
K7 V1 K5 75.69(7) . 1_655 ?
O1 V1 K12C 60.9(3) . 1_556 ?
O20 V1 K12C 116.3(3) . 1_556 ?
O19 V1 K12C 161.0(3) . 1_556 ?
O22 V1 K12C 86.3(3) . 1_556 ?
O21 V1 K12C 56.0(3) . 1_556 ?
V3 V1 K12C 82.6(2) . 1_556 ?
V5 V1 K12C 124.8(2) . 1_556 ?
V2 V1 K12C 155.5(2) . 1_556 ?
V4 V1 K12C 62.4(2) . 1_556 ?
K7 V1 K12C 83.9(2) . 1_556 ?
K5 V1 K12C 120.6(3) 1_655 1_556 ?
O2 V2 O20 107.0(3) . . ?
O2 V2 O19 105.1(3) . . ?
O20 V2 O19 80.5(3) . . ?
O2 V2 O24 107.2(3) . . ?
O20 V2 O24 145.9(3) . . ?
O19 V2 O24 89.7(2) . . ?
O2 V2 O25 108.8(3) . . ?
O20 V2 O25 90.6(3) . . ?
O19 V2 O25 146.1(3) . . ?
O24 V2 O25 79.5(2) . . ?
O2 V2 V1 106.2(2) . . ?
O20 V2 V1 40.3(2) . . ?
O19 V2 V1 40.7(2) . . ?
O24 V2 V1 125.9(2) . . ?
O25 V2 V1 126.4(2) . . ?
O2 V2 V8 114.9(2) . . ?
O20 V2 V8 122.1(2) . . ?
O19 V2 V8 121.8(2) . . ?
O24 V2 V8 40.0(2) . . ?
O25 V2 V8 39.5(2) . . ?
V1 V2 V8 138.88(7) . . ?
O2 V2 K5 51.4(2) . 1_655 ?
O20 V2 K5 97.2(2) . 1_655 ?
O19 V2 K5 53.7(2) . 1_655 ?
O24 V2 K5 103.1(2) . 1_655 ?
O25 V2 K5 160.1(2) . 1_655 ?
V1 V2 K5 68.32(6) . 1_655 ?
V8 V2 K5 140.15(7) . 1_655 ?
O2 V2 K7 64.4(2) . . ?
O20 V2 K7 42.6(2) . . ?
O19 V2 K7 93.5(2) . . ?
O24 V2 K7 171.5(2) . . ?
O25 V2 K7 101.9(2) . . ?
V1 V2 K7 60.04(7) . . ?
V8 V2 K7 141.08(7) . . ?
K5 V2 K7 72.70(7) 1_655 . ?
O3 V3 O26 107.9(3) . . ?
O3 V3 O20 106.3(3) . . ?
O26 V3 O20 88.9(3) . . ?
O3 V3 O21 106.7(3) . . ?
O26 V3 O21 145.4(3) . . ?
O20 V3 O21 81.0(3) . . ?
O3 V3 O27 107.9(3) . . ?
O26 V3 O27 79.6(3) . . ?
O20 V3 O27 145.8(3) . . ?
O21 V3 O27 90.4(3) . . ?
O3 V3 V1 107.3(2) . . ?
O26 V3 V1 124.7(2) . . ?
O20 V3 V1 40.5(2) . . ?
O21 V3 V1 40.9(2) . . ?
O27 V3 V1 126.3(2) . . ?
O3 V3 V10 114.4(2) . . ?
O26 V3 V10 39.7(2) . . ?
O20 V3 V10 121.1(2) . . ?
O21 V3 V10 122.2(2) . . ?
O27 V3 V10 39.9(2) . . ?
V1 V3 V10 138.25(7) . . ?
O3 V3 K7 54.8(2) . . ?
O26 V3 K7 105.1(2) . . ?
O20 V3 K7 51.5(2) . . ?
O21 V3 K7 94.2(2) . . ?
O27 V3 K7 162.7(2) . . ?
V1 V3 K7 64.98(6) . . ?
V10 V3 K7 142.61(8) . . ?
O3 V3 K12A 71.0(3) . 1_556 ?
O26 V3 K12A 137.0(3) . 1_556 ?
O20 V3 K12A 133.6(3) . 1_556 ?
O21 V3 K12A 57.6(3) . 1_556 ?
O27 V3 K12A 61.4(3) . 1_556 ?
V1 V3 K12A 94.5(2) . 1_556 ?
V10 V3 K12A 99.8(2) . 1_556 ?
K7 V3 K12A 107.5(2) . 1_556 ?
O3 V3 K12B 63.5(4) . 1_556 ?
O26 V3 K12B 153.8(4) . 1_556 ?
O20 V3 K12B 117.1(4) . 1_556 ?
O21 V3 K12B 50.7(4) . 1_556 ?
O27 V3 K12B 80.0(4) . 1_556 ?
V1 V3 K12B 80.9(3) . 1_556 ?
V10 V3 K12B 118.5(4) . 1_556 ?
K7 V3 K12B 90.0(4) . 1_556 ?
K12A V3 K12B 18.8(3) 1_556 1_556 ?
O4 V4 O28 106.2(3) . . ?
O4 V4 O21 106.8(3) . . ?
O28 V4 O21 89.4(3) . . ?
O4 V4 O22 106.8(3) . . ?
O28 V4 O22 147.0(3) . . ?
O21 V4 O22 81.1(3) . . ?
O4 V4 O29 107.0(3) . . ?
O28 V4 O29 79.3(3) . . ?
O21 V4 O29 146.1(3) . . ?
O22 V4 O29 91.2(3) . . ?
O4 V4 V1 109.1(2) . . ?
O28 V4 V1 125.0(2) . . ?
O21 V4 V1 40.6(2) . . ?
O22 V4 V1 40.7(2) . . ?
O29 V4 V1 126.2(2) . . ?
O4 V4 V12 112.3(2) . . ?
O28 V4 V12 39.5(2) . . ?
O21 V4 V12 121.8(2) . . ?
O22 V4 V12 123.7(2) . . ?
O29 V4 V12 39.7(2) . . ?
V1 V4 V12 138.64(7) . . ?
O4 V4 K3 49.5(2) . 1_556 ?
O28 V4 K3 61.9(2) . 1_556 ?
O21 V4 K3 124.2(2) . 1_556 ?
O22 V4 K3 147.1(2) . 1_556 ?
O29 V4 K3 78.1(2) . 1_556 ?
V1 V4 K3 154.35(7) . 1_556 ?
V12 V4 K3 64.34(6) . 1_556 ?
O4 V4 K12B 60.9(4) . 1_556 ?
O28 V4 K12B 80.1(4) . 1_556 ?
O21 V4 K12B 52.3(4) . 1_556 ?
O22 V4 K12B 116.5(4) . 1_556 ?
O29 V4 K12B 151.6(4) . 1_556 ?
V1 V4 K12B 81.8(3) . 1_556 ?
V12 V4 K12B 117.4(4) . 1_556 ?
K3 V4 K12B 75.0(3) 1_556 1_556 ?
O4 V4 K12A 69.2(3) . 1_556 ?
O28 V4 K12A 61.2(3) . 1_556 ?
O21 V4 K12A 57.7(3) . 1_556 ?
O22 V4 K12A 132.9(3) . 1_556 ?
O29 V4 K12A 135.7(3) . 1_556 ?
V1 V4 K12A 94.3(2) . 1_556 ?
V12 V4 K12A 98.8(2) . 1_556 ?
K3 V4 K12A 66.4(2) 1_556 1_556 ?
K12B V4 K12A 18.9(3) 1_556 1_556 ?
O4 V4 K12C 43.0(3) . 1_556 ?
O28 V4 K12C 108.9(3) . 1_556 ?
O21 V4 K12C 64.0(3) . 1_556 ?
O22 V4 K12C 95.2(3) . 1_556 ?
O29 V4 K12C 149.8(3) . 1_556 ?
V1 V4 K12C 73.8(3) . 1_556 ?
V12 V4 K12C 140.8(3) . 1_556 ?
K3 V4 K12C 80.6(3) 1_556 1_556 ?
K12B V4 K12C 30.6(4) 1_556 1_556 ?
K12A V4 K12C 48.6(3) 1_556 1_556 ?
O5 V5 O23 105.4(3) . . ?
O5 V5 O19 109.5(3) . . ?
O23 V5 O19 89.3(3) . . ?
O5 V5 O22 107.8(3) . . ?
O23 V5 O22 146.8(3) . . ?
O19 V5 O22 81.1(3) . . ?
O5 V5 O30 105.5(3) . . ?
O23 V5 O30 79.3(3) . . ?
O19 V5 O30 144.9(3) . . ?
O22 V5 O30 90.5(3) . . ?
O5 V5 V1 111.8(3) . . ?
O23 V5 V1 124.7(2) . . ?
O19 V5 V1 40.6(2) . . ?
O22 V5 V1 40.7(2) . . ?
O30 V5 V1 125.0(2) . . ?
O5 V5 V6 109.2(3) . . ?
O23 V5 V6 39.9(2) . . ?
O19 V5 V6 122.5(2) . . ?
O22 V5 V6 123.7(2) . . ?
O30 V5 V6 39.4(2) . . ?
V1 V5 V6 138.97(7) . . ?
O5 V5 K10B 57.4(3) . 4_666 ?
O23 V5 K10B 118.4(2) . 4_666 ?
O19 V5 K10B 150.9(2) . 4_666 ?
O22 V5 K10B 79.5(2) . 4_666 ?
O30 V5 K10B 56.6(2) . 4_666 ?
V1 V5 K10B 115.9(2) . 4_666 ?
V6 V5 K10B 86.4(2) . 4_666 ?
O5 V5 K8 54.6(3) . 4_665 ?
O23 V5 K8 50.9(2) . 4_665 ?
O19 V5 K8 106.8(2) . 4_665 ?
O22 V5 K8 162.0(2) . 4_665 ?
O30 V5 K8 91.5(2) . 4_665 ?
V1 V5 K8 143.12(9) . 4_665 ?
V6 V5 K8 66.19(7) . 4_665 ?
K10B V5 K8 86.7(2) 4_666 4_665 ?
O5 V5 K10A 61.0(3) . 4_666 ?
O23 V5 K10A 107.6(3) . 4_666 ?
O19 V5 K10A 162.0(3) . 4_666 ?
O22 V5 K10A 87.4(3) . 4_666 ?
O30 V5 K10A 48.1(2) . 4_666 ?
V1 V5 K10A 125.7(2) . 4_666 ?
V6 V5 K10A 75.5(2) . 4_666 ?
K10B V5 K10A 11.1(2) 4_666 4_666 ?
K8 V5 K10A 80.7(2) 4_665 4_666 ?
O5 V5 K5 68.5(3) . 1_655 ?
O23 V5 K5 99.0(2) . 1_655 ?
O19 V5 K5 41.0(2) . 1_655 ?
O22 V5 K5 94.4(2) . 1_655 ?
O30 V5 K5 173.2(2) . 1_655 ?
V1 V5 K5 61.32(6) . 1_655 ?
V6 V5 K5 138.35(7) . 1_655 ?
K10B V5 K5 119.68(15) 4_666 1_655 ?
K8 V5 K5 82.41(8) 4_665 1_655 ?
K10A V5 K5 127.3(2) 4_666 1_655 ?
O5 V5 K10C 64.4(3) . 4_666 ?
O23 V5 K10C 101.8(2) . 4_666 ?
O19 V5 K10C 168.3(2) . 4_666 ?
O22 V5 K10C 91.2(2) . 4_666 ?
O30 V5 K10C 43.0(2) . 4_666 ?
V1 V5 K10C 130.54(14) . 4_666 ?
V6 V5 K10C 69.18(14) . 4_666 ?
K10B V5 K10C 17.3(2) 4_666 4_666 ?
K8 V5 K10C 78.22(15) 4_665 4_666 ?
K10A V5 K10C 6.3(2) 4_666 4_666 ?
K5 V5 K10C 131.96(14) 1_655 4_666 ?
O6 V6 O31 107.3(3) . . ?
O6 V6 O30 111.7(3) . . ?
O31 V6 O30 140.1(3) . . ?
O6 V6 O38 110.4(3) . . ?
O31 V6 O38 92.9(3) . . ?
O30 V6 O38 81.5(3) . . ?
O6 V6 O23 107.9(3) . . ?
O31 V6 O23 80.9(3) . . ?
O30 V6 O23 79.5(3) . . ?
O38 V6 O23 141.3(3) . . ?
O6 V6 V13 115.2(3) . . ?
O31 V6 V13 125.2(2) . . ?
O30 V6 V13 40.5(2) . . ?
O38 V6 V13 41.2(2) . . ?
O23 V6 V13 114.8(2) . . ?
O6 V6 V7 110.1(3) . . ?
O31 V6 V7 41.0(2) . . ?
O30 V6 V7 114.2(2) . . ?
O38 V6 V7 125.9(2) . . ?
O23 V6 V7 40.1(2) . . ?
V13 V6 V7 134.13(7) . . ?
O6 V6 V5 115.0(3) . . ?
O31 V6 V5 113.7(2) . . ?
O30 V6 V5 40.1(2) . . ?
O38 V6 V5 115.2(2) . . ?
O23 V6 V5 39.4(2) . . ?
V13 V6 V5 77.91(6) . . ?
V7 V6 V5 76.69(6) . . ?
O6 V6 K8 58.2(3) . 4_665 ?
O31 V6 K8 102.4(2) . 4_665 ?
O30 V6 K8 91.2(2) . 4_665 ?
O38 V6 K8 163.1(2) . 4_665 ?
O23 V6 K8 50.3(2) . 4_665 ?
V13 V6 K8 128.75(9) . 4_665 ?
V7 V6 K8 71.03(8) . 4_665 ?
V5 V6 K8 65.23(7) . 4_665 ?
O6 V6 K2 61.7(3) . . ?
O31 V6 K2 46.3(2) . . ?
O30 V6 K2 163.7(2) . . ?
O38 V6 K2 114.6(2) . . ?
O23 V6 K2 88.3(2) . . ?
V13 V6 K2 155.09(7) . . ?
V7 V6 K2 59.32(5) . . ?
V5 V6 K2 126.66(7) . . ?
K8 V6 K2 72.61(8) 4_665 . ?
O7 V7 O23 109.0(3) . . ?
O7 V7 O32 110.6(3) . . ?
O23 V7 O32 139.4(3) . . ?
O7 V7 O24 108.5(3) . . ?
O23 V7 O24 94.4(3) . . ?
O32 V7 O24 81.3(3) . . ?
O7 V7 O31 107.7(3) . . ?
O23 V7 O31 80.5(3) . . ?
O32 V7 O31 79.5(3) . . ?
O24 V7 O31 143.0(3) . . ?
O7 V7 V8 112.9(2) . . ?
O23 V7 V8 126.4(2) . . ?
O32 V7 V8 40.1(2) . . ?
O24 V7 V8 41.4(2) . . ?
O31 V7 V8 115.2(2) . . ?
O7 V7 V6 111.0(2) . . ?
O23 V7 V6 40.8(2) . . ?
O32 V7 V6 113.9(2) . . ?
O24 V7 V6 127.7(2) . . ?
O31 V7 V6 39.9(2) . . ?
V8 V7 V6 135.14(7) . . ?
O7 V7 V15 113.6(3) . . ?
O23 V7 V15 113.7(2) . . ?
O32 V7 V15 39.9(2) . . ?
O24 V7 V15 115.9(2) . . ?
O31 V7 V15 39.7(2) . . ?
V8 V7 V15 77.87(6) . . ?
V6 V7 V15 76.84(6) . . ?
O7 V7 K2 52.1(2) . . ?
O23 V7 K2 100.2(2) . . ?
O32 V7 K2 97.0(2) . . ?
O24 V7 K2 158.8(2) . . ?
O31 V7 K2 55.6(2) . . ?
V8 V7 K2 131.76(7) . . ?
V6 V7 K2 72.33(6) . . ?
V15 V7 K2 71.87(6) . . ?
O7 V7 K3 67.2(2) . . ?
O23 V7 K3 169.8(2) . . ?
O32 V7 K3 43.4(2) . . ?
O24 V7 K3 95.7(2) . . ?
O31 V7 K3 91.6(2) . . ?
V8 V7 K3 62.78(6) . . ?
V6 V7 K3 130.51(7) . . ?
V15 V7 K3 61.81(6) . . ?
K2 V7 K3 69.95(7) . . ?
O7 V7 K8 64.9(2) . 4_665 ?
O23 V7 K8 44.1(2) . 4_665 ?
O32 V7 K8 170.9(2) . 4_665 ?
O24 V7 K8 107.5(2) . 4_665 ?
O31 V7 K8 94.2(2) . 4_665 ?
V8 V7 K8 148.35(8) . 4_665 ?
V6 V7 K8 62.89(8) . 4_665 ?
V15 V7 K8 133.21(8) . 4_665 ?
K2 V7 K8 73.91(7) . 4_665 ?
K3 V7 K8 131.19(8) . 4_665 ?
O8 V8 O32 107.9(3) . . ?
O8 V8 O33 108.6(3) . . ?
O32 V8 O33 91.2(3) . . ?
O8 V8 O25 112.1(3) . . ?
O32 V8 O25 139.5(3) . . ?
O33 V8 O25 82.4(3) . . ?
O8 V8 O24 109.6(3) . . ?
O32 V8 O24 81.0(3) . . ?
O33 V8 O24 141.6(3) . . ?
O25 V8 O24 79.8(2) . . ?
O8 V8 V7 111.7(3) . . ?
O32 V8 V7 40.5(2) . . ?
O33 V8 V7 124.2(2) . . ?
O25 V8 V7 114.7(2) . . ?
O24 V8 V7 40.7(2) . . ?
O8 V8 V9 115.2(3) . . ?
O32 V8 V9 123.3(2) . . ?
O33 V8 V9 41.7(2) . . ?
O25 V8 V9 40.8(2) . . ?
O24 V8 V9 114.8(2) . . ?
V7 V8 V9 132.81(7) . . ?
O8 V8 V2 118.8(3) . . ?
O32 V8 V2 112.4(2) . . ?
O33 V8 V2 114.4(2) . . ?
O25 V8 V2 39.9(2) . . ?
O24 V8 V2 39.9(2) . . ?
V7 V8 V2 76.77(5) . . ?
V9 V8 V2 76.89(6) . . ?
O8 V8 K3 59.9(3) . . ?
O32 V8 K3 48.3(2) . . ?
O33 V8 K3 101.0(2) . . ?
O25 V8 K3 171.9(2) . . ?
O24 V8 K3 101.4(2) . . ?
V7 V8 K3 69.67(6) . . ?
V9 V8 K3 141.55(8) . . ?
V2 V8 K3 140.95(8) . . ?
O8 V8 K11D 61.3(3) . . ?
O32 V8 K11D 169.1(2) . . ?
O33 V8 K11D 91.3(2) . . ?
O25 V8 K11D 51.4(2) . . ?
O24 V8 K11D 103.4(2) . . ?
V7 V8 K11D 141.96(13) . . ?
V9 V8 K11D 64.28(12) . . ?
V2 V8 K11D 76.02(12) . . ?
K3 V8 K11D 120.82(12) . . ?
O8 V8 K11B 57.8(4) . . ?
O32 V8 K11B 116.2(3) . . ?
O33 V8 K11B 52.2(3) . . ?
O25 V8 K11B 91.1(3) . . ?
O24 V8 K11B 160.4(3) . . ?
V7 V8 K11B 153.9(3) . . ?
V9 V8 K11B 65.1(3) . . ?
V2 V8 K11B 129.3(3) . . ?
K3 V8 K11B 85.3(3) . . ?
K11D V8 K11B 58.1(3) . . ?
O8 V8 K11C 48.0(6) . . ?
O32 V8 K11C 133.5(6) . . ?
O33 V8 K11C 68.8(6) . . ?
O25 V8 K11C 81.0(6) . . ?
O24 V8 K11C 139.8(6) . . ?
V7 V8 K11C 159.4(6) . . ?
V9 V8 K11C 67.8(6) . . ?
V2 V8 K11C 114.1(6) . . ?
K3 V8 K11C 93.2(6) . . ?
K11D V8 K11C 39.0(6) . . ?
K11B V8 K11C 20.6(6) . . ?
O9 V9 O25 109.4(3) . . ?
O9 V9 O34 109.6(3) . . ?
O25 V9 O34 140.0(3) . . ?
O9 V9 O26 109.4(3) . . ?
O25 V9 O26 93.8(3) . . ?
O34 V9 O26 81.6(3) . . ?
O9 V9 O33 108.0(3) . . ?
O25 V9 O33 81.8(3) . . ?
O34 V9 O33 77.9(3) . . ?
O26 V9 O33 141.5(3) . . ?
O9 V9 V10 111.4(3) . . ?
O25 V9 V10 127.2(2) . . ?
O34 V9 V10 40.7(2) . . ?
O26 V9 V10 41.3(2) . . ?
O33 V9 V10 114.6(2) . . ?
O9 V9 V8 112.9(3) . . ?
O25 V9 V8 41.0(2) . . ?
O34 V9 V8 112.9(2) . . ?
O26 V9 V8 125.9(2) . . ?
O33 V9 V8 40.9(2) . . ?
V10 V9 V8 134.71(7) . . ?
O9 V9 V16 113.0(3) . . ?
O25 V9 V16 114.9(2) . . ?
O34 V9 V16 38.6(2) . . ?
O26 V9 V16 114.7(2) . . ?
O33 V9 V16 39.4(2) . . ?
V10 V9 V16 77.37(6) . . ?
V8 V9 V16 77.30(6) . . ?
O9 V9 K11D 55.2(3) . . ?
O25 V9 K11D 54.4(2) . . ?
O34 V9 K11D 160.4(2) . . ?
O26 V9 K11D 114.0(2) . . ?
O33 V9 K11D 94.4(2) . . ?
V10 V9 K11D 150.93(13) . . ?
V8 V9 K11D 68.57(12) . . ?
V16 V9 K11D 130.66(13) . . ?
O9 V9 K11B 53.7(4) . . ?
O25 V9 K11B 94.1(3) . . ?
O34 V9 K11B 101.6(4) . . ?
O26 V9 K11B 163.0(4) . . ?
O33 V9 K11B 54.7(4) . . ?
V10 V9 K11B 137.3(3) . . ?
V8 V9 K11B 68.5(3) . . ?
V16 V9 K11B 75.1(3) . . ?
K11D V9 K11B 60.0(3) . . ?
O9 V9 K6 64.5(3) . . ?
O25 V9 K6 169.2(2) . . ?
O34 V9 K6 45.1(2) . . ?
O26 V9 K6 96.6(2) . . ?
O33 V9 K6 91.6(2) . . ?
V10 V9 K6 63.39(6) . . ?
V8 V9 K6 131.41(7) . . ?
V16 V9 K6 62.74(6) . . ?
K11D V9 K6 118.16(13) . . ?
K11B V9 K6 75.1(3) . . ?
O9 V9 K11C 44.2(6) . . ?
O25 V9 K11C 82.4(6) . . ?
O34 V9 K11C 121.1(6) . . ?
O26 V9 K11C 147.7(6) . . ?
O33 V9 K11C 70.0(6) . . ?
V10 V9 K11C 150.0(6) . . ?
V8 V9 K11C 69.5(6) . . ?
V16 V9 K11C 95.6(6) . . ?
K11D V9 K11C 39.7(6) . . ?
K11B V9 K11C 20.8(6) . . ?
K6 V9 K11C 87.3(6) . . ?
O10 V10 O34 107.0(3) . . ?
O10 V10 O35 107.1(3) . . ?
O34 V10 O35 92.1(3) . . ?
O10 V10 O26 112.8(3) . . ?
O34 V10 O26 82.0(3) . . ?
O35 V10 O26 139.7(3) . . ?
O10 V10 O27 112.4(3) . . ?
O34 V10 O27 140.4(3) . . ?
O35 V10 O27 80.3(3) . . ?
O26 V10 O27 79.5(3) . . ?
O10 V10 V9 112.0(3) . . ?
O34 V10 V9 41.0(2) . . ?
O35 V10 V9 125.4(2) . . ?
O26 V10 V9 41.5(2) . . ?
O27 V10 V9 116.0(2) . . ?
O10 V10 V11 113.0(3) . . ?
O34 V10 V11 124.0(2) . . ?
O35 V10 V11 39.9(2) . . ?
O26 V10 V11 114.4(2) . . ?
O27 V10 V11 40.6(2) . . ?
V9 V10 V11 134.89(7) . . ?
O10 V10 V3 120.9(3) . . ?
O34 V10 V3 113.5(2) . . ?
O35 V10 V3 112.4(2) . . ?
O26 V10 V3 39.5(2) . . ?
O27 V10 V3 40.0(2) . . ?
V9 V10 V3 77.81(6) . . ?
V11 V10 V3 76.97(6) . . ?
O10 V10 K6 55.9(2) . 3_556 ?
O34 V10 K6 108.0(2) . 3_556 ?
O35 V10 K6 51.3(2) . 3_556 ?
O26 V10 K6 166.3(2) . 3_556 ?
O27 V10 K6 97.3(2) . 3_556 ?
V9 V10 K6 146.09(8) . 3_556 ?
V11 V10 K6 68.29(6) . 3_556 ?
V3 V10 K6 136.10(8) . 3_556 ?
O10 V10 K6 57.7(2) . . ?
O34 V10 K6 49.3(2) . . ?
O35 V10 K6 104.0(2) . . ?
O26 V10 K6 102.0(2) . . ?
O27 V10 K6 169.9(2) . . ?
V9 V10 K6 69.26(6) . . ?
V11 V10 K6 142.06(8) . . ?
V3 V10 K6 140.78(7) . . ?
K6 V10 K6 78.92(8) 3_556 . ?
O11 V11 O28 111.3(3) . . ?
O11 V11 O35 109.7(3) . . ?
O28 V11 O35 138.6(3) . . ?
O11 V11 O27 106.3(3) . . ?
O28 V11 O27 94.1(3) . . ?
O35 V11 O27 80.1(3) . . ?
O11 V11 O36 110.3(3) . . ?
O28 V11 O36 82.6(3) . . ?
O35 V11 O36 77.9(3) . . ?
O27 V11 O36 141.9(3) . . ?
O11 V11 V12 115.3(3) . . ?
O28 V11 V12 41.4(2) . . ?
O35 V11 V12 112.8(2) . . ?
O27 V11 V12 127.0(2) . . ?
O36 V11 V12 41.3(2) . . ?
O11 V11 V10 110.7(3) . . ?
O28 V11 V10 125.1(2) . . ?
O35 V11 V10 39.8(2) . . ?
O27 V11 V10 40.5(2) . . ?
O36 V11 V10 113.6(2) . . ?
V12 V11 V10 133.29(7) . . ?
O11 V11 V17 115.6(3) . . ?
O28 V11 V17 114.0(2) . . ?
O35 V11 V17 38.7(2) . . ?
O27 V11 V17 113.3(2) . . ?
O36 V11 V17 39.2(2) . . ?
V12 V11 V17 76.88(6) . . ?
V10 V11 V17 76.24(6) . . ?
O11 V11 K12A 72.4(3) . 1_556 ?
O28 V11 K12A 61.6(3) . 1_556 ?
O35 V11 K12A 139.8(3) . 1_556 ?
O27 V11 K12A 61.8(3) . 1_556 ?
O36 V11 K12A 140.7(3) . 1_556 ?
V12 V11 K12A 100.7(2) . 1_556 ?
V10 V11 K12A 100.6(2) . 1_556 ?
V17 V11 K12A 171.9(2) . 1_556 ?
O11 V11 K6 62.5(2) . 3_556 ?
O28 V11 K6 172.2(2) . 3_556 ?
O35 V11 K6 47.2(2) . 3_556 ?
O27 V11 K6 92.2(2) . 3_556 ?
O36 V11 K6 95.1(2) . 3_556 ?
V12 V11 K6 135.30(7) . 3_556 ?
V10 V11 K6 62.66(6) . 3_556 ?
V17 V11 K6 67.24(6) . 3_556 ?
K12A V11 K6 118.2(2) 1_556 3_556 ?
O12 V12 O37 108.7(3) . . ?
O12 V12 O36 109.2(3) . . ?
O37 V12 O36 93.3(3) . . ?
O12 V12 O28 109.6(3) . . ?
O37 V12 O28 140.7(3) . . ?
O36 V12 O28 82.2(3) . . ?
O12 V12 O29 107.7(3) . . ?
O37 V12 O29 81.3(3) . . ?
O36 V12 O29 142.5(3) . . ?
O28 V12 O29 79.2(3) . . ?
O12 V12 V11 113.2(2) . . ?
O37 V12 V11 126.0(2) . . ?
O36 V12 V11 41.6(2) . . ?
O28 V12 V11 40.8(2) . . ?
O29 V12 V11 115.1(2) . . ?
O12 V12 V13 111.8(2) . . ?
O37 V12 V13 40.5(2) . . ?
O36 V12 V13 125.8(2) . . ?
O28 V12 V13 114.4(2) . . ?
O29 V12 V13 40.9(2) . . ?
V11 V12 V13 134.27(7) . . ?
O12 V12 V4 115.0(2) . . ?
O37 V12 V4 113.8(2) . . ?
O36 V12 V4 114.8(2) . . ?
O28 V12 V4 39.3(2) . . ?
O29 V12 V4 39.9(2) . . ?
V11 V12 V4 77.07(6) . . ?
V13 V12 V4 77.27(6) . . ?
O12 V12 K3 52.9(2) . 1_556 ?
O37 V12 K3 144.6(2) . 1_556 ?
O36 V12 K3 120.3(2) . 1_556 ?
O28 V12 K3 61.6(2) . 1_556 ?
O29 V12 K3 77.9(2) . 1_556 ?
V11 V12 K3 88.88(7) . 1_556 ?
V13 V12 K3 112.42(7) . 1_556 ?
V4 V12 K3 64.01(6) . 1_556 ?
O12 V12 K8 41.1(2) . . ?
O37 V12 K8 72.8(2) . . ?
O36 V12 K8 130.9(2) . . ?
O28 V12 K8 137.0(2) . . ?
O29 V12 K8 83.1(2) . . ?
V11 V12 K8 154.09(9) . . ?
V13 V12 K8 71.59(8) . . ?
V4 V12 K8 113.88(7) . . ?
K3 V12 K8 76.52(9) 1_556 . ?
O13 V13 O30 108.5(3) . . ?
O13 V13 O37 110.5(3) . . ?
O30 V13 O37 140.3(3) . . ?
O13 V13 O29 108.6(3) . . ?
O30 V13 O29 92.6(3) . . ?
O37 V13 O29 81.8(3) . . ?
O13 V13 O38 108.3(3) . . ?
O30 V13 O38 81.3(3) . . ?
O37 V13 O38 80.0(3) . . ?
O29 V13 O38 142.6(3) . . ?
O13 V13 V6 111.5(2) . . ?
O30 V13 V6 40.6(2) . . ?
O37 V13 V6 115.2(2) . . ?
O29 V13 V6 125.7(2) . . ?
O38 V13 V6 40.9(2) . . ?
O13 V13 V12 113.7(2) . . ?
O30 V13 V12 124.8(2) . . ?
O37 V13 V12 40.6(2) . . ?
O29 V13 V12 41.3(2) . . ?
O38 V13 V12 115.4(2) . . ?
V6 V13 V12 134.29(7) . . ?
O13 V13 V14 115.4(3) . . ?
O30 V13 V14 113.7(2) . . ?
O37 V13 V14 40.4(2) . . ?
O29 V13 V14 115.7(2) . . ?
O38 V13 V14 39.6(2) . . ?
V6 V13 V14 77.27(6) . . ?
V12 V13 V14 78.04(6) . . ?
O13 V13 K10C 50.8(3) . 4_666 ?
O30 V13 K10C 58.8(2) . 4_666 ?
O37 V13 K10C 160.8(2) . 4_666 ?
O29 V13 K10C 99.8(2) . 4_666 ?
O38 V13 K10C 108.0(2) . 4_666 ?
V6 V13 K10C 79.59(15) . 4_666 ?
V12 V13 K10C 136.5(2) . 4_666 ?
V14 V13 K10C 144.4(2) . 4_666 ?
O13 V13 K10A 58.3(3) . 4_666 ?
O30 V13 K10A 53.4(2) . 4_666 ?
O37 V13 K10A 164.8(2) . 4_666 ?
O29 V13 K10A 92.2(3) . 4_666 ?
O38 V13 K10A 112.3(3) . 4_666 ?
V6 V13 K10A 79.6(2) . 4_666 ?
V12 V13 K10A 131.0(2) . 4_666 ?
V14 V13 K10A 150.9(2) . 4_666 ?
K10C V13 K10A 9.3(2) 4_666 4_666 ?
O13 V13 K10B 66.1(3) . 4_666 ?
O30 V13 K10B 50.5(2) . 4_666 ?
O37 V13 K10B 160.6(2) . 4_666 ?
O29 V13 K10B 81.5(2) . 4_666 ?
O38 V13 K10B 119.4(2) . 4_666 ?
V6 V13 K10B 82.84(13) . 4_666 ?
V12 V13 K10B 121.54(14) . 4_666 ?
V14 V13 K10B 159.01(14) . 4_666 ?
K10C V13 K10B 20.6(2) 4_666 4_666 ?
K10A V13 K10B 11.4(2) 4_666 4_666 ?
O13 V13 K4 51.5(2) . . ?
O30 V13 K4 107.9(2) . . ?
O37 V13 K4 91.0(2) . . ?
O29 V13 K4 154.7(2) . . ?
O38 V13 K4 57.8(2) . . ?
V6 V13 K4 79.25(6) . . ?
V12 V13 K4 125.92(7) . . ?
V14 V13 K4 69.90(7) . . ?
K10C V13 K4 79.5(2) 4_666 . ?
K10A V13 K4 88.7(2) 4_666 . ?
K10B V13 K4 100.01(15) 4_666 . ?
O14 V14 O42 107.8(3) . . ?
O14 V14 O38 107.5(3) . . ?
O42 V14 O38 144.6(3) . . ?
O14 V14 O39 107.0(3) . . ?
O42 V14 O39 81.2(3) . . ?
O38 V14 O39 90.0(3) . . ?
O14 V14 O37 107.4(3) . . ?
O42 V14 O37 88.9(3) . . ?
O38 V14 O37 79.2(3) . . ?
O39 V14 O37 145.5(3) . . ?
O14 V14 V18 108.6(3) . . ?
O42 V14 V18 40.8(2) . . ?
O38 V14 V18 125.5(2) . . ?
O39 V14 V18 40.9(2) . . ?
O37 V14 V18 124.9(2) . . ?
O14 V14 V13 112.6(3) . . ?
O42 V14 V13 121.2(2) . . ?
O38 V14 V13 39.8(2) . . ?
O39 V14 V13 122.6(2) . . ?
O37 V14 V13 39.5(2) . . ?
V18 V14 V13 138.78(7) . . ?
O14 V14 K10B 65.3(3) . . ?
O42 V14 K10B 115.4(2) . . ?
O38 V14 K10B 81.1(2) . . ?
O39 V14 K10B 48.0(2) . . ?
O37 V14 K10B 155.6(2) . . ?
V18 V14 K10B 78.53(14) . . ?
V13 V14 K10B 119.5(2) . . ?
O14 V14 K5 61.8(3) . . ?
O42 V14 K5 46.6(2) . . ?
O38 V14 K5 166.5(2) . . ?
O39 V14 K5 100.9(2) . . ?
O37 V14 K5 95.7(2) . . ?
V18 V14 K5 67.62(6) . . ?
V13 V14 K5 133.86(7) . . ?
K10B V14 K5 100.13(15) . . ?
O14 V14 K10A 65.4(3) . . ?
O42 V14 K10A 104.6(3) . . ?
O38 V14 K10A 91.3(3) . . ?
O39 V14 K10A 43.3(2) . . ?
O37 V14 K10A 166.0(3) . . ?
V18 V14 K10A 69.0(2) . . ?
V13 V14 K10A 130.2(2) . . ?
K10B V14 K10A 11.0(2) . . ?
K5 V14 K10A 91.2(2) . . ?
O14 V14 K4 55.8(3) . . ?
O42 V14 K4 159.2(2) . . ?
O38 V14 K4 53.1(2) . . ?
O39 V14 K4 114.3(2) . . ?
O37 V14 K4 85.1(2) . . ?
V18 V14 K4 149.98(7) . . ?
V13 V14 K4 63.38(6) . . ?
K10B V14 K4 71.61(14) . . ?
K5 V14 K4 114.24(7) . . ?
K10A V14 K4 81.0(2) . . ?
O14 V14 K10C 65.2(3) . . ?
O42 V14 K10C 96.8(2) . . ?
O38 V14 K10C 99.2(2) . . ?
O39 V14 K10C 42.0(2) . . ?
O37 V14 K10C 171.7(2) . . ?
V18 V14 K10C 62.56(14) . . ?
V13 V14 K10C 138.3(2) . . ?
K10B V14 K10C 19.1(2) . . ?
K5 V14 K10C 84.0(2) . . ?
K10A V14 K10C 8.2(2) . . ?
K4 V14 K10C 87.52(15) . . ?
O15 V15 O39 108.2(3) . . ?
O15 V15 O40 108.7(3) . . ?
O39 V15 O40 81.2(3) . . ?
O15 V15 O31 104.9(3) . . ?
O39 V15 O31 89.8(3) . . ?
O40 V15 O31 146.3(3) . . ?
O15 V15 O32 106.6(3) . . ?
O39 V15 O32 145.2(3) . . ?
O40 V15 O32 89.5(3) . . ?
O31 V15 O32 79.5(3) . . ?
O15 V15 V18 111.9(2) . . ?
O39 V15 V18 40.7(2) . . ?
O40 V15 V18 40.6(2) . . ?
O31 V15 V18 124.9(2) . . ?
O32 V15 V18 124.1(2) . . ?
O15 V15 V7 109.0(2) . . ?
O39 V15 V7 123.5(2) . . ?
O40 V15 V7 123.1(2) . . ?
O31 V15 V7 40.2(2) . . ?
O32 V15 V7 39.3(2) . . ?
V18 V15 V7 139.07(7) . . ?
O15 V15 K10B 61.8(3) . . ?
O39 V15 K10B 51.3(2) . . ?
O40 V15 K10B 115.1(2) . . ?
O31 V15 K10B 82.2(2) . . ?
O32 V15 K10B 154.7(2) . . ?
V18 V15 K10B 80.83(14) . . ?
V7 V15 K10B 119.8(2) . . ?
O15 V15 K10A 57.4(3) . . ?
O39 V15 K10A 51.6(2) . . ?
O40 V15 K10A 104.7(3) . . ?
O31 V15 K10A 94.4(3) . . ?
O32 V15 K10A 161.1(3) . . ?
V18 V15 K10A 74.0(2) . . ?
V7 V15 K10A 131.4(2) . . ?
K10B V15 K10A 12.2(2) . . ?
O15 V15 K3 58.0(2) . . ?
O39 V15 K3 165.2(2) . . ?
O40 V15 K3 97.7(2) . . ?
O31 V15 K3 98.8(2) . . ?
O32 V15 K3 49.2(2) . . ?
V18 V15 K3 135.30(8) . . ?
V7 V15 K3 69.47(6) . . ?
K10B V15 K3 117.75(14) . . ?
K10A V15 K3 115.3(2) . . ?
O15 V15 K10C 57.4(3) . . ?
O39 V15 K10C 50.9(2) . . ?
O40 V15 K10C 96.0(2) . . ?
O31 V15 K10C 103.2(2) . . ?
O32 V15 K10C 163.9(2) . . ?
V18 V15 K10C 67.6(2) . . ?
V7 V15 K10C 140.4(2) . . ?
K10B V15 K10C 21.0(2) . . ?
K10A V15 K10C 9.0(2) . . ?
K3 V15 K10C 115.00(15) . . ?
O15 V15 K9A 47.2(2) . . ?
O39 V15 K9A 103.8(2) . . ?
O40 V15 K9A 61.7(2) . . ?
O31 V15 K9A 151.5(2) . . ?
O32 V15 K9A 101.0(2) . . ?
V18 V15 K9A 78.77(9) . . ?
V7 V15 K9A 132.64(9) . . ?
K10B V15 K9A 87.0(2) . . ?
K10A V15 K9A 75.9(2) . . ?
K3 V15 K9A 63.37(9) . . ?
K10C V15 K9A 69.0(2) . . ?
O16 V16 O34 105.8(3) . . ?
O16 V16 O33 107.1(3) . . ?
O34 V16 O33 78.9(3) . . ?
O16 V16 O41 107.0(3) . . ?
O34 V16 O41 88.9(3) . . ?
O33 V16 O41 145.7(3) . . ?
O16 V16 O40 110.0(3) . . ?
O34 V16 O40 144.2(3) . . ?
O33 V16 O40 90.4(3) . . ?
O41 V16 O40 81.0(3) . . ?
O16 V16 V18 110.6(3) . . ?
O34 V16 V18 123.9(2) . . ?
O33 V16 V18 125.9(2) . . ?
O41 V16 V18 40.6(2) . . ?
O40 V16 V18 40.8(2) . . ?
O16 V16 V9 110.0(3) . . ?
O34 V16 V9 39.0(2) . . ?
O33 V16 V9 40.0(2) . . ?
O41 V16 V9 122.1(2) . . ?
O40 V16 V9 123.3(2) . . ?
V18 V16 V9 139.30(7) . . ?
O16 V16 K6 56.7(2) . . ?
O34 V16 K6 49.3(2) . . ?
O33 V16 K6 97.0(2) . . ?
O41 V16 K6 98.9(2) . . ?
O40 V16 K6 166.2(2) . . ?
V18 V16 K6 136.10(8) . . ?
V9 V16 K6 68.43(6) . . ?
O16 V16 K1 63.2(3) . . ?
O34 V16 K1 101.0(2) . . ?
O33 V16 K1 170.1(2) . . ?
O41 V16 K1 43.8(2) . . ?
O40 V16 K1 95.1(2) . . ?
V18 V16 K1 62.42(6) . . ?
V9 V16 K1 138.73(7) . . ?
K6 V16 K1 76.01(6) . . ?
O17 V17 O35 108.3(3) . . ?
O17 V17 O36 106.7(3) . . ?
O35 V17 O36 78.5(3) . . ?
O17 V17 O41 106.0(3) . . ?
O35 V17 O41 90.8(3) . . ?
O36 V17 O41 147.3(3) . . ?
O17 V17 O42 107.7(3) . . ?
O35 V17 O42 144.0(3) . . ?
O36 V17 O42 90.7(3) . . ?
O41 V17 O42 80.0(3) . . ?
O17 V17 V18 107.7(3) . . ?
O35 V17 V18 125.4(2) . . ?
O36 V17 V18 126.7(2) . . ?
O41 V17 V18 40.1(2) . . ?
O42 V17 V18 40.4(2) . . ?
O17 V17 V11 112.4(3) . . ?
O35 V17 V11 38.9(2) . . ?
O36 V17 V11 39.7(2) . . ?
O41 V17 V11 123.5(2) . . ?
O42 V17 V11 122.6(2) . . ?
V18 V17 V11 139.92(7) . . ?
O17 V17 K5 60.0(3) . . ?
O35 V17 K5 165.6(2) . . ?
O36 V17 K5 96.4(2) . . ?
O41 V17 K5 100.3(2) . . ?
O42 V17 K5 48.4(2) . . ?
V18 V17 K5 68.42(6) . . ?
V11 V17 K5 134.41(7) . . ?
O17 V17 K1 54.8(2) . . ?
O35 V17 K1 105.2(2) . . ?
O36 V17 K1 161.5(2) . . ?
O41 V17 K1 51.2(2) . . ?
O42 V17 K1 95.9(2) . . ?
V18 V17 K1 66.31(6) . . ?
V11 V17 K1 140.83(7) . . ?
K5 V17 K1 75.57(6) . . ?
O17 V17 K6 63.1(3) . 3_556 ?
O35 V17 K6 45.2(2) . 3_556 ?
O36 V17 K6 93.2(2) . 3_556 ?
O41 V17 K6 101.0(2) . 3_556 ?
O42 V17 K6 170.8(2) . 3_556 ?
V18 V17 K6 138.78(7) . 3_556 ?
V11 V17 K6 64.58(6) . 3_556 ?
K5 V17 K6 122.71(7) . 3_556 ?
K1 V17 K6 78.02(7) . 3_556 ?
O18 V18 O40 112.7(3) . . ?
O18 V18 O41 110.7(3) . . ?
O40 V18 O41 82.1(3) . . ?
O18 V18 O39 113.7(3) . . ?
O40 V18 O39 81.7(3) . . ?
O41 V18 O39 135.5(3) . . ?
O18 V18 O42 111.7(3) . . ?
O40 V18 O42 135.6(3) . . ?
O41 V18 O42 81.1(3) . . ?
O39 V18 O42 82.3(3) . . ?
O18 V18 V16 115.2(3) . . ?
O40 V18 V16 41.4(2) . . ?
O41 V18 V16 41.0(2) . . ?
O39 V18 V16 115.2(2) . . ?
O42 V18 V16 114.5(2) . . ?
O18 V18 V14 116.0(3) . . ?
O40 V18 V14 115.9(2) . . ?
O41 V18 V14 114.8(2) . . ?
O39 V18 V14 41.7(2) . . ?
O42 V18 V14 41.0(2) . . ?
V16 V18 V14 128.69(7) . . ?
O18 V18 V15 118.6(3) . . ?
O40 V18 V15 41.0(2) . . ?
O41 V18 V15 114.4(2) . . ?
O39 V18 V15 40.8(2) . . ?
O42 V18 V15 114.5(2) . . ?
V16 V18 V15 78.81(6) . . ?
V14 V18 V15 79.15(6) . . ?
O18 V18 V17 113.8(3) . . ?
O40 V18 V17 115.5(2) . . ?
O41 V18 V17 40.7(2) . . ?
O39 V18 V17 115.7(2) . . ?
O42 V18 V17 40.8(2) . . ?
V16 V18 V17 78.89(6) . . ?
V14 V18 V17 79.10(6) . . ?
V15 V18 V17 127.64(7) . . ?
O18 V18 K1 60.1(3) . . ?
O40 V18 K1 104.5(2) . . ?
O41 V18 K1 50.8(2) . . ?
O39 V18 K1 172.4(2) . . ?
O42 V18 K1 95.9(2) . . ?
V16 V18 K1 72.26(6) . . ?
V14 V18 K1 135.15(7) . . ?
V15 V18 K1 144.76(7) . . ?
V17 V18 K1 65.93(6) . . ?
O18 V18 K10C 65.5(3) . . ?
O40 V18 K10C 93.8(2) . . ?
O41 V18 K10C 172.9(2) . . ?
O39 V18 K10C 48.8(2) . . ?
O42 V18 K10C 105.8(2) . . ?
V16 V18 K10C 134.04(15) . . ?
V14 V18 K10C 72.2(2) . . ?
V15 V18 K10C 64.7(2) . . ?
V17 V18 K10C 145.82(15) . . ?
K1 V18 K10C 125.5(2) . . ?
O18 V18 K5 66.5(3) . . ?
O40 V18 K5 178.4(2) . . ?
O41 V18 K5 96.9(2) . . ?
O39 V18 K5 99.8(2) . . ?
O42 V18 K5 45.1(2) . . ?
V16 V18 K5 137.48(7) . . ?
V14 V18 K5 65.66(6) . . ?
V15 V18 K5 140.49(7) . . ?
V17 V18 K5 64.07(6) . . ?
K1 V18 K5 73.97(6) . . ?
K10C V18 K5 87.04(15) . . ?
V1 O1 K7 94.4(3) . . ?
V1 O1 K5 92.1(3) . 1_655 ?
K7 O1 K5 90.8(2) . 1_655 ?
V2 O2 K1 149.9(4) . 1_655 ?
V2 O2 K5 101.7(3) . 1_655 ?
K1 O2 K5 106.4(2) 1_655 1_655 ?
V3 O3 K11D 148.1(4) . 3_656 ?
V3 O3 K7 98.1(3) . . ?
K11D O3 K7 105.2(3) 3_656 . ?
V3 O3 K12B 89.9(4) . 1_556 ?
K11D O3 K12B 101.7(4) 3_656 1_556 ?
K7 O3 K12B 110.4(4) . 1_556 ?
V4 O4 K3 103.2(3) . 1_556 ?
V4 O4 K12C 113.6(5) . 1_556 ?
K3 O4 K12C 116.5(4) 1_556 1_556 ?
V4 O4 K4 139.6(3) . 4_666 ?
K3 O4 K4 96.9(2) 1_556 4_666 ?
K12C O4 K4 87.0(4) 1_556 4_666 ?
V4 O4 K12B 92.0(5) . 1_556 ?
K3 O4 K12B 94.4(4) 1_556 1_556 ?
K12C O4 K12B 37.9(5) 1_556 1_556 ?
K4 O4 K12B 121.3(4) 4_666 1_556 ?
V4 O4 K12A 84.3(3) . 1_556 ?
K3 O4 K12A 78.0(3) 1_556 1_556 ?
K12C O4 K12A 57.6(4) 1_556 1_556 ?
K4 O4 K12A 134.6(3) 4_666 1_556 ?
K12B O4 K12A 20.3(4) 1_556 1_556 ?
V5 O5 K2 159.4(4) . 4_666 ?
V5 O5 K10B 94.8(3) . 4_666 ?
K2 O5 K10B 96.1(3) 4_666 4_666 ?
V5 O5 K8 99.6(3) . 4_665 ?
K2 O5 K8 92.8(2) 4_666 4_665 ?
K10B O5 K8 110.6(3) 4_666 4_665 ?
V5 O5 K10A 93.3(3) . 4_666 ?
K2 O5 K10A 101.0(3) 4_666 4_666 ?
K10B O5 K10A 12.3(2) 4_666 4_666 ?
K8 O5 K10A 98.9(3) 4_665 4_666 ?
V6 O6 K8 95.1(3) . 4_665 ?
V6 O6 K2 92.4(3) . . ?
K8 O6 K2 86.0(2) 4_665 . ?
V7 O7 K4 150.9(4) . 4_665 ?
V7 O7 K2 99.8(3) . . ?
K4 O7 K2 107.4(2) 4_665 . ?
V8 O8 K12A 157.8(5) . . ?
V8 O8 K12B 174.6(6) . . ?
K12A O8 K12B 24.4(4) . . ?
V8 O8 K3 92.6(3) . . ?
K12A O8 K3 84.1(3) . . ?
K12B O8 K3 92.8(5) . . ?
V8 O8 K12D 119.8(6) . . ?
K12A O8 K12D 77.5(6) . . ?
K12B O8 K12D 55.5(7) . . ?
K3 O8 K12D 130.7(6) . . ?
V8 O8 K11C 109.6(8) . . ?
K12A O8 K11C 56.3(7) . . ?
K12B O8 K11C 67.9(8) . . ?
K3 O8 K11C 123.9(8) . . ?
K12D O8 K11C 81.5(9) . . ?
V8 O8 K11B 96.7(4) . . ?
K12A O8 K11B 63.2(4) . . ?
K12B O8 K11B 82.8(6) . . ?
K3 O8 K11B 104.2(4) . . ?
K12D O8 K11B 107.2(6) . . ?
K11C O8 K11B 25.7(7) . . ?
V8 O8 K11D 92.6(3) . . ?
K12A O8 K11D 88.5(3) . . ?
K12B O8 K11D 82.2(5) . . ?
K3 O8 K11D 171.4(3) . . ?
K12D O8 K11D 51.1(5) . . ?
K11C O8 K11D 47.6(7) . . ?
K11B O8 K11D 68.3(4) . . ?
V8 O8 K12C 143.5(5) . . ?
K12A O8 K12C 58.8(4) . . ?
K12B O8 K12C 35.3(5) . . ?
K3 O8 K12C 93.2(3) . . ?
K12D O8 K12C 38.6(6) . . ?
K11C O8 K12C 96.7(8) . . ?
K11B O8 K12C 116.7(5) . . ?
K11D O8 K12C 86.7(4) . . ?
V9 O9 K7 139.5(4) . 3_656 ?
V9 O9 K11D 98.3(4) . . ?
K7 O9 K11D 104.5(3) 3_656 . ?
V9 O9 K11B 100.6(5) . . ?
K7 O9 K11B 117.4(4) 3_656 . ?
K11D O9 K11B 74.6(4) . . ?
V9 O9 K11C 114.1(8) . . ?
K7 O9 K11C 106.3(8) 3_656 . ?
K11D O9 K11C 51.1(8) . . ?
K11B O9 K11C 27.1(7) . . ?
V9 O9 K6 89.7(3) . . ?
K7 O9 K6 77.6(2) 3_656 . ?
K11D O9 K6 163.6(3) . . ?
K11B O9 K6 89.9(4) . . ?
K11C O9 K6 112.5(8) . . ?
V10 O10 K1 140.3(4) . 3_556 ?
V10 O10 K6 96.5(3) . 3_556 ?
K1 O10 K6 110.7(2) 3_556 3_556 ?
V10 O10 K6 95.1(3) . . ?
K1 O10 K6 108.4(2) 3_556 . ?
K6 O10 K6 98.2(2) 3_556 . ?
V11 O11 K11A 144.2(5) . 1_556 ?
V11 O11 K6 91.0(3) . 3_556 ?
K11A O11 K6 77.6(4) 1_556 3_556 ?
V12 O12 K8 116.0(3) . . ?
V12 O12 K9B 145.5(4) . 1_556 ?
K8 O12 K9B 89.3(3) . 1_556 ?
V12 O12 K3 99.4(3) . 1_556 ?
K8 O12 K3 107.6(2) . 1_556 ?
K9B O12 K3 94.2(3) 1_556 1_556 ?
V12 O12 K9A 135.6(3) . 1_556 ?
K8 O12 K9A 105.6(2) . 1_556 ?
K9B O12 K9A 18.3(3) 1_556 1_556 ?
K3 O12 K9A 81.4(2) 1_556 1_556 ?
V13 O13 K10C 101.4(4) . 4_666 ?
V13 O13 K10A 93.6(4) . 4_666 ?
K10C O13 K10A 10.3(3) 4_666 4_666 ?
V13 O13 K4 102.7(3) . . ?
K10C O13 K4 106.8(3) 4_666 . ?
K10A O13 K4 115.5(3) 4_666 . ?
V13 O13 K8 106.0(3) . . ?
K10C O13 K8 133.9(3) 4_666 . ?
K10A O13 K8 132.0(3) 4_666 . ?
K4 O13 K8 102.4(2) . . ?
V13 O13 K10B 87.4(3) . 4_666 ?
K10C O13 K10B 21.3(2) 4_666 4_666 ?
K10A O13 K10B 11.2(2) 4_666 4_666 ?
K4 O13 K10B 126.2(3) . 4_666 ?
K8 O13 K10B 125.6(3) . 4_666 ?
V14 O14 K5 92.1(3) . . ?
V14 O14 K4 99.9(3) . . ?
K5 O14 K4 155.3(2) . . ?
V14 O14 K10B 88.0(3) . . ?
K5 O14 K10B 117.9(3) . . ?
K4 O14 K10B 84.3(2) . . ?
V14 O14 K2 137.8(3) . 4_566 ?
K5 O14 K2 73.5(2) . 4_566 ?
K4 O14 K2 83.2(2) . 4_566 ?
K10B O14 K2 133.9(3) . 4_566 ?
V15 O15 K9B 123.4(4) . . ?
V15 O15 K9A 107.5(3) . . ?
K9B O15 K9A 19.3(3) . . ?
V15 O15 K10A 94.5(3) . . ?
K9B O15 K10A 86.8(4) . . ?
K9A O15 K10A 99.4(4) . . ?
V15 O15 K3 94.3(3) . . ?
K9B O15 K3 91.0(3) . . ?
K9A O15 K3 80.9(2) . . ?
K10A O15 K3 170.7(3) . . ?
V15 O15 K10C 95.5(3) . . ?
K9B O15 K10C 77.3(4) . . ?
K9A O15 K10C 89.0(3) . . ?
K10A O15 K10C 10.7(3) . . ?
K3 O15 K10C 167.7(3) . . ?
V15 O15 K10B 90.0(3) . . ?
K9B O15 K10B 100.3(4) . . ?
K9A O15 K10B 113.4(3) . . ?
K10A O15 K10B 14.0(2) . . ?
K3 O15 K10B 163.0(3) . . ?
K10C O15 K10B 24.5(2) . . ?
V15 O15 K2 95.1(3) . . ?
K9B O15 K2 141.4(4) . . ?
K9A O15 K2 152.5(3) . . ?
K10A O15 K2 94.0(3) . . ?
K3 O15 K2 82.0(2) . . ?
K10C O15 K2 104.5(3) . . ?
K10B O15 K2 81.3(2) . . ?
V16 O16 K11A 173.3(5) . 3 ?
V16 O16 K6 96.2(3) . . ?
K11A O16 K6 84.5(4) 3 . ?
V17 O17 K7 166.7(4) . 1_455 ?
V17 O17 K1 99.2(3) . . ?
K7 O17 K1 89.1(2) 1_455 . ?
V17 O17 K5 93.3(3) . . ?
K7 O17 K5 96.7(2) 1_455 . ?
K1 O17 K5 92.6(2) . . ?
V17 O17 K6 91.2(3) . 3_556 ?
K7 O17 K6 77.8(2) 1_455 3_556 ?
K1 O17 K6 93.9(2) . 3_556 ?
K5 O17 K6 171.4(3) . 3_556 ?
V18 O18 K1 93.3(3) . . ?
V18 O18 K10C 87.9(3) . . ?
K1 O18 K10C 177.4(3) . . ?
V18 O18 K5 87.4(3) . . ?
K1 O18 K5 84.6(2) . . ?
K10C O18 K5 97.7(2) . . ?
V1 O19 V5 98.6(3) . . ?
V1 O19 V2 97.7(3) . . ?
V5 O19 V2 148.1(3) . . ?
V1 O19 K5 98.3(2) . 1_655 ?
V5 O19 K5 112.3(3) . 1_655 ?
V2 O19 K5 92.2(2) . 1_655 ?
V1 O20 V3 98.4(3) . . ?
V1 O20 V2 98.6(3) . . ?
V3 O20 V2 148.8(4) . . ?
V1 O20 K7 94.8(2) . . ?
V3 O20 K7 95.4(2) . . ?
V2 O20 K7 109.0(3) . . ?
V1 O21 V3 97.8(3) . . ?
V1 O21 V4 98.2(3) . . ?
V3 O21 V4 148.0(4) . . ?
V1 O21 K12B 127.3(5) . 1_556 ?
V3 O21 K12B 97.3(5) . 1_556 ?
V4 O21 K12B 94.7(5) . 1_556 ?
V1 O21 K12A 150.0(4) . 1_556 ?
V3 O21 K12A 90.0(3) . 1_556 ?
V4 O21 K12A 89.8(3) . 1_556 ?
K12B O21 K12A 22.7(4) 1_556 1_556 ?
V1 O21 K12C 95.9(4) . 1_556 ?
V3 O21 K12C 120.7(4) . 1_556 ?
V4 O21 K12C 84.8(3) . 1_556 ?
K12B O21 K12C 35.0(5) 1_556 1_556 ?
K12A O21 K12C 55.8(4) 1_556 1_556 ?
V1 O22 V5 98.1(3) . . ?
V1 O22 V4 97.9(3) . . ?
V5 O22 V4 144.7(3) . . ?
V7 O23 V5 145.8(3) . . ?
V7 O23 V6 99.1(3) . . ?
V5 O23 V6 100.6(3) . . ?
V7 O23 K8 107.6(3) . 4_665 ?
V5 O23 K8 97.1(2) . 4_665 ?
V6 O23 K8 97.7(2) . 4_665 ?
V7 O24 V2 142.8(3) . . ?
V7 O24 V8 97.8(3) . . ?
V2 O24 V8 100.1(3) . . ?
V9 O25 V8 98.2(3) . . ?
V9 O25 V2 142.6(3) . . ?
V8 O25 V2 100.5(3) . . ?
V9 O25 K11D 93.2(3) . . ?
V8 O25 K11D 97.5(3) . . ?
V2 O25 K11D 115.9(3) . . ?
V3 O26 V10 100.8(3) . . ?
V3 O26 V9 145.8(4) . . ?
V10 O26 V9 97.2(3) . . ?
V11 O27 V3 143.2(4) . . ?
V11 O27 V10 99.0(3) . . ?
V3 O27 V10 100.0(3) . . ?
V11 O27 K12A 85.6(3) . 1_556 ?
V3 O27 K12A 86.1(3) . 1_556 ?
V10 O27 K12A 161.6(4) . 1_556 ?
V11 O28 V4 145.5(4) . . ?
V11 O28 V12 97.8(3) . . ?
V4 O28 V12 101.1(3) . . ?
V11 O28 K3 126.7(3) . 1_556 ?
V4 O28 K3 84.0(2) . 1_556 ?
V12 O28 K3 84.2(2) . 1_556 ?
V11 O28 K12A 86.2(3) . 1_556 ?
V4 O28 K12A 86.4(3) . 1_556 ?
V12 O28 K12A 158.8(4) . 1_556 ?
K3 O28 K12A 76.8(3) 1_556 1_556 ?
V13 O29 V12 97.8(3) . . ?
V13 O29 V4 144.0(3) . . ?
V12 O29 V4 100.4(3) . . ?
V13 O30 V6 98.9(3) . . ?
V13 O30 V5 146.5(3) . . ?
V6 O30 V5 100.5(3) . . ?
V13 O30 K10A 92.9(3) . 4_666 ?
V6 O30 K10A 120.6(4) . 4_666 ?
V5 O30 K10A 100.3(3) . 4_666 ?
V13 O30 K10B 98.1(3) . 4_666 ?
V6 O30 K10B 132.6(3) . 4_666 ?
V5 O30 K10B 88.5(3) . 4_666 ?
K10A O30 K10B 14.9(2) 4_666 4_666 ?
V13 O30 K10C 87.0(3) . 4_666 ?
V6 O30 K10C 112.6(3) . 4_666 ?
V5 O30 K10C 110.0(3) . 4_666 ?
K10A O30 K10C 10.8(3) 4_666 4_666 ?
K10B O30 K10C 25.6(3) 4_666 4_666 ?
V6 O31 V15 146.5(4) . . ?
V6 O31 V7 99.1(3) . . ?
V15 O31 V7 100.1(3) . . ?
V6 O31 K2 104.1(3) . . ?
V15 O31 K2 103.5(2) . . ?
V7 O31 K2 89.1(2) . . ?
V8 O32 V7 99.4(3) . . ?
V8 O32 V15 148.6(3) . . ?
V7 O32 V15 100.8(3) . . ?
V8 O32 K3 99.4(2) . . ?
V7 O32 K3 106.9(3) . . ?
V15 O32 K3 97.4(2) . . ?
V8 O33 V16 146.0(4) . . ?
V8 O33 V9 97.4(3) . . ?
V16 O33 V9 100.6(3) . . ?
V8 O33 K11B 97.1(4) . . ?
V16 O33 K11B 110.3(4) . . ?
V9 O33 K11B 93.0(4) . . ?
V16 O34 V10 149.1(4) . . ?
V16 O34 V9 102.4(3) . . ?
V10 O34 V9 98.3(3) . . ?
V16 O34 K6 98.4(3) . . ?
V10 O34 K6 98.3(3) . . ?
V9 O34 K6 104.5(3) . . ?
V17 O35 V10 145.8(3) . . ?
V17 O35 V11 102.4(3) . . ?
V10 O35 V11 100.3(3) . . ?
V17 O35 K6 104.8(3) . 3_556 ?
V10 O35 K6 95.3(2) . 3_556 ?
V11 O35 K6 101.5(3) . 3_556 ?
V17 O36 V12 143.7(3) . . ?
V17 O36 V11 101.2(3) . . ?
V12 O36 V11 97.1(3) . . ?
V12 O37 V13 98.9(3) . . ?
V12 O37 V14 145.9(3) . . ?
V13 O37 V14 100.1(3) . . ?
V6 O38 V14 144.9(3) . . ?
V6 O38 V13 97.9(3) . . ?
V14 O38 V13 100.6(3) . . ?
V6 O38 K4 112.6(3) . . ?
V14 O38 K4 96.9(2) . . ?
V13 O38 K4 90.2(2) . . ?
V18 O39 V15 98.5(3) . . ?
V18 O39 V14 97.4(3) . . ?
V15 O39 V14 146.1(3) . . ?
V18 O39 K10B 126.7(3) . . ?
V15 O39 K10B 94.8(3) . . ?
V14 O39 K10B 99.4(3) . . ?
V18 O39 K10A 111.5(4) . . ?
V15 O39 K10A 94.6(3) . . ?
V14 O39 K10A 107.1(3) . . ?
K10B O39 K10A 15.6(2) . . ?
V18 O39 K10C 99.9(3) . . ?
V15 O39 K10C 96.6(3) . . ?
V14 O39 K10C 109.9(3) . . ?
K10B O39 K10C 27.1(3) . . ?
K10A O39 K10C 11.6(3) . . ?
V18 O40 V15 98.3(3) . . ?
V18 O40 V16 97.9(3) . . ?
V15 O40 V16 145.1(4) . . ?
V18 O40 K9A 107.0(3) . . ?
V15 O40 K9A 86.3(2) . . ?
V16 O40 K9A 117.9(3) . . ?
V18 O41 V16 98.4(3) . . ?
V18 O41 V17 99.2(3) . . ?
V16 O41 V17 147.2(4) . . ?
V18 O41 K1 97.7(2) . . ?
V16 O41 K1 108.1(3) . . ?
V17 O41 K1 96.6(2) . . ?
V18 O42 V14 98.1(3) . . ?
V18 O42 V17 98.9(3) . . ?
V14 O42 V17 148.2(3) . . ?
V18 O42 K5 104.7(3) . . ?
V14 O42 K5 102.2(2) . . ?
V17 O42 K5 99.3(2) . . ?
O10 K1 O2 134.6(2) 3_556 1_455 ?
O10 K1 O41 88.5(2) 3_556 . ?
O2 K1 O41 107.2(2) 1_455 . ?
O10 K1 O53B 69.8(4) 3_556 3 ?
O2 K1 O53B 125.7(4) 1_455 3 ?
O41 K1 O53B 123.2(4) . 3 ?
O10 K1 O48 75.1(2) 3_556 . ?
O2 K1 O48 66.5(2) 1_455 . ?
O41 K1 O48 142.1(3) . . ?
O53B K1 O48 83.2(4) 3 . ?
O10 K1 O17 83.8(2) 3_556 . ?
O2 K1 O17 70.6(2) 1_455 . ?
O41 K1 O17 58.2(2) . . ?
O53B K1 O17 153.3(4) 3 . ?
O48 K1 O17 85.9(3) . . ?
O10 K1 O18 146.0(2) 3_556 . ?
O2 K1 O18 68.5(2) 1_455 . ?
O41 K1 O18 58.1(2) . . ?
O53B K1 O18 121.4(4) 3 . ?
O48 K1 O18 134.8(2) . . ?
O17 K1 O18 83.2(2) . . ?
O10 K1 K12D 131.0(5) 3_556 1_455 ?
O2 K1 K12D 75.9(5) 1_455 1_455 ?
O41 K1 K12D 122.3(5) . 1_455 ?
O53B K1 K12D 61.6(6) 3 1_455 ?
O48 K1 K12D 93.3(5) . 1_455 ?
O17 K1 K12D 143.7(5) . 1_455 ?
O18 K1 K12D 71.8(5) . 1_455 ?
O10 K1 V17 85.3(2) 3_556 . ?
O2 K1 V17 86.9(2) 1_455 . ?
O41 K1 V17 32.17(13) . . ?
O53B K1 V17 147.3(4) 3 . ?
O48 K1 V17 111.2(3) . . ?
O17 K1 V17 26.01(13) . . ?
O18 K1 V17 69.74(14) . . ?
K12D K1 V17 141.4(4) 1_455 . ?
O10 K1 V18 119.9(2) 3_556 . ?
O2 K1 V18 85.0(2) 1_455 . ?
O41 K1 V18 31.50(13) . . ?
O53B K1 V18 128.9(4) 3 . ?
O48 K1 V18 146.8(2) . . ?
O17 K1 V18 68.18(14) . . ?
O18 K1 V18 26.65(14) . . ?
K12D K1 V18 95.8(4) 1_455 . ?
V17 K1 V18 47.77(5) . . ?
O10 K1 K11D 100.9(2) 3_556 1_455 ?
O2 K1 K11D 72.7(2) 1_455 1_455 ?
O41 K1 K11D 166.8(2) . 1_455 ?
O53B K1 K11D 53.5(4) 3 1_455 ?
O48 K1 K11D 50.5(3) . 1_455 ?
O17 K1 K11D 131.6(2) . 1_455 ?
O18 K1 K11D 111.2(2) . 1_455 ?
K12D K1 K11D 44.5(4) 1_455 1_455 ?
V17 K1 K11D 156.69(14) . 1_455 ?
V18 K1 K11D 137.67(13) . 1_455 ?
O10 K1 V16 81.5(2) 3_556 . ?
O2 K1 V16 130.2(2) 1_455 . ?
O41 K1 V16 28.08(13) . . ?
O53B K1 V16 95.4(4) 3 . ?
O48 K1 V16 155.6(2) . . ?
O17 K1 V16 84.64(15) . . ?
O18 K1 V16 66.10(15) . . ?
K12D K1 V16 107.5(4) 1_455 . ?
V17 K1 V16 59.06(5) . . ?
V18 K1 V16 45.31(5) . . ?
K11D K1 V16 143.77(13) 1_455 . ?
O5 K2 O46 100.7(3) 4_565 . ?
O5 K2 O7 161.2(2) 4_565 . ?
O46 K2 O7 98.1(3) . . ?
O5 K2 O31 106.6(2) 4_565 . ?
O46 K2 O31 115.8(2) . . ?
O7 K2 O31 63.3(2) . . ?
O5 K2 O44 93.8(2) 4_565 . ?
O46 K2 O44 114.6(3) . . ?
O7 K2 O44 79.5(2) . . ?
O31 K2 O44 120.0(2) . . ?
O5 K2 O15 73.2(2) 4_565 . ?
O46 K2 O15 165.1(2) . . ?
O7 K2 O15 88.3(2) . . ?
O31 K2 O15 55.4(2) . . ?
O44 K2 O15 79.7(2) . . ?
O5 K2 O6 102.6(2) 4_565 . ?
O46 K2 O6 62.6(2) . . ?
O7 K2 O6 84.9(2) . . ?
O31 K2 O6 55.3(2) . . ?
O44 K2 O6 163.7(2) . . ?
O15 K2 O6 104.9(2) . . ?
O5 K2 O14 108.1(2) 4_565 4_665 ?
O46 K2 O14 61.3(2) . 4_665 ?
O7 K2 O14 82.1(2) . 4_665 ?
O31 K2 O14 145.0(2) . 4_665 ?
O44 K2 O14 53.6(2) . 4_665 ?
O15 K2 O14 133.3(2) . 4_665 ?
O6 K2 O14 119.4(2) . 4_665 ?
O5 K2 V7 139.3(2) 4_565 . ?
O46 K2 V7 109.4(2) . . ?
O7 K2 V7 28.08(14) . . ?
O31 K2 V7 35.28(13) . . ?
O44 K2 V7 97.8(2) . . ?
O15 K2 V7 70.76(13) . . ?
O6 K2 V7 69.79(13) . . ?
O14 K2 V7 110.14(14) 4_665 . ?
O5 K2 V6 109.1(2) 4_565 . ?
O46 K2 V6 86.7(2) . . ?
O7 K2 V6 70.6(2) . . ?
O31 K2 V6 29.61(13) . . ?
O44 K2 V6 145.7(2) . . ?
O15 K2 V6 82.76(13) . . ?
O6 K2 V6 25.91(12) . . ?
O14 K2 V6 134.44(14) 4_665 . ?
V7 K2 V6 48.35(5) . . ?
O5 K2 V15 90.9(2) 4_565 . ?
O46 K2 V15 145.4(2) . . ?
O7 K2 V15 72.7(2) . . ?
O31 K2 V15 30.08(13) . . ?
O44 K2 V15 96.8(2) . . ?
O15 K2 V15 25.67(12) . . ?
O6 K2 V15 83.17(14) . . ?
O14 K2 V15 144.61(14) 4_665 . ?
V7 K2 V15 49.05(5) . . ?
V6 K2 V15 58.76(5) . . ?
O5 K2 K5 65.6(2) 4_565 4_665 ?
O46 K2 K5 47.2(2) . 4_665 ?
O7 K2 K5 130.5(2) . 4_665 ?
O31 K2 K5 154.0(2) . 4_665 ?
O44 K2 K5 85.7(2) . 4_665 ?
O15 K2 K5 135.07(14) . 4_665 ?
O6 K2 K5 100.85(14) . 4_665 ?
O14 K2 K5 52.02(13) 4_665 4_665 ?
V7 K2 K5 153.87(9) . 4_665 ?
V6 K2 K5 126.65(9) . 4_665 ?
V15 K2 K5 156.55(8) . 4_665 ?
O32 K3 O4 123.3(2) . 1_554 ?
O32 K3 O49 80.5(3) . . ?
O4 K3 O49 123.9(3) 1_554 . ?
O32 K3 O12 132.4(2) . 1_554 ?
O4 K3 O12 103.6(2) 1_554 1_554 ?
O49 K3 O12 80.4(3) . 1_554 ?
O32 K3 O44 114.2(2) . . ?
O4 K3 O44 72.1(2) 1_554 . ?
O49 K3 O44 149.2(3) . . ?
O12 K3 O44 69.8(2) 1_554 . ?
O32 K3 O15 60.9(2) . . ?
O4 K3 O15 153.3(2) 1_554 . ?
O49 K3 O15 82.3(3) . . ?
O12 K3 O15 73.5(2) 1_554 . ?
O44 K3 O15 82.2(2) . . ?
O32 K3 O8 59.8(2) . . ?
O4 K3 O8 78.3(2) 1_554 . ?
O49 K3 O8 73.2(3) . . ?
O12 K3 O8 148.6(2) 1_554 . ?
O44 K3 O8 137.5(2) . . ?
O15 K3 O8 118.4(2) . . ?
O32 K3 O28 152.2(2) . 1_554 ?
O4 K3 O28 59.2(2) 1_554 1_554 ?
O49 K3 O28 77.6(2) . 1_554 ?
O12 K3 O28 59.9(2) 1_554 1_554 ?
O44 K3 O28 93.2(2) . 1_554 ?
O15 K3 O28 131.5(2) . 1_554 ?
O8 K3 O28 97.3(2) . 1_554 ?
O32 K3 V4 149.2(2) . 1_554 ?
O4 K3 V4 27.29(14) 1_554 1_554 ?
O49 K3 V4 109.2(2) . 1_554 ?
O12 K3 V4 78.43(14) 1_554 1_554 ?
O44 K3 V4 72.64(15) . 1_554 ?
O15 K3 V4 147.4(2) . 1_554 ?
O8 K3 V4 94.22(15) . 1_554 ?
O28 K3 V4 34.09(12) 1_554 1_554 ?
O32 K3 V12 158.5(2) . 1_554 ?
O4 K3 V12 78.19(15) 1_554 1_554 ?
O49 K3 V12 85.5(2) . 1_554 ?
O12 K3 V12 27.69(13) 1_554 1_554 ?
O44 K3 V12 71.69(14) . 1_554 ?
O15 K3 V12 101.12(15) . 1_554 ?
O8 K3 V12 131.0(2) . 1_554 ?
O28 K3 V12 34.17(12) 1_554 1_554 ?
V4 K3 V12 51.65(5) 1_554 1_554 ?
O32 K3 V15 33.48(14) . . ?
O4 K3 V15 150.9(2) 1_554 . ?
O49 K3 V15 77.2(2) . . ?
O12 K3 V15 99.52(15) 1_554 . ?
O44 K3 V15 100.0(2) . . ?
O15 K3 V15 27.72(13) . . ?
O8 K3 V15 91.10(15) . . ?
O28 K3 V15 149.8(2) 1_554 . ?
V4 K3 V15 172.66(10) 1_554 . ?
V12 K3 V15 127.02(8) 1_554 . ?
O32 K3 V8 32.33(13) . . ?
O4 K3 V8 100.9(2) 1_554 . ?
O49 K3 V8 72.6(3) . . ?
O12 K3 V8 150.6(2) 1_554 . ?
O44 K3 V8 134.2(2) . . ?
O15 K3 V8 91.44(14) . . ?
O8 K3 V8 27.57(13) . . ?
O28 K3 V8 122.74(15) 1_554 . ?
V4 K3 V8 120.98(8) 1_554 . ?
V12 K3 V8 153.05(10) 1_554 . ?
V15 K3 V8 63.83(5) . . ?
O52C K4 O7 154.4(6) 4_566 4_566 ?
O52C K4 O52A 15.2(8) 4_566 4_566 ?
O7 K4 O52A 141.2(9) 4_566 4_566 ?
O52C K4 O52B 26.5(8) 4_566 4_566 ?
O7 K4 O52B 130.8(6) 4_566 4_566 ?
O52A K4 O52B 11.2(9) 4_566 4_566 ?
O52C K4 O13 115.9(5) 4_566 . ?
O7 K4 O13 85.3(2) 4_566 . ?
O52A K4 O13 119.2(8) 4_566 . ?
O52B K4 O13 120.3(6) 4_566 . ?
O52C K4 O4 70.8(5) 4_566 4_565 ?
O7 K4 O4 92.3(2) 4_566 4_565 ?
O52A K4 O4 71.0(7) 4_566 4_565 ?
O52B K4 O4 71.8(5) 4_566 4_565 ?
O13 K4 O4 165.3(2) . 4_565 ?
O52C K4 O55A 46.9(7) 4_566 4_566 ?
O7 K4 O55A 145.3(5) 4_566 4_566 ?
O52A K4 O55A 61.9(10) 4_566 4_566 ?
O52B K4 O55A 73.0(7) 4_566 4_566 ?
O13 K4 O55A 104.6(5) . 4_566 ?
O4 K4 O55A 69.8(5) 4_565 4_566 ?
O52C K4 O50 122.4(6) 4_566 . ?
O7 K4 O50 72.6(2) 4_566 . ?
O52A K4 O50 136.3(9) 4_566 . ?
O52B K4 O50 145.8(6) 4_566 . ?
O13 K4 O50 81.3(3) . . ?
O4 K4 O50 84.1(3) 4_565 . ?
O55A K4 O50 76.1(5) 4_566 . ?
O52C K4 O38 66.8(5) 4_566 . ?
O7 K4 O38 120.6(2) 4_566 . ?
O52A K4 O38 63.9(7) 4_566 . ?
O52B K4 O38 63.1(5) 4_566 . ?
O13 K4 O38 57.3(2) . . ?
O4 K4 O38 134.7(2) 4_565 . ?
O55A K4 O38 91.7(5) 4_566 . ?
O50 K4 O38 132.6(2) . . ?
O52C K4 O14 82.3(6) 4_566 . ?
O7 K4 O14 84.3(2) 4_566 . ?
O52A K4 O14 68.2(9) 4_566 . ?
O52B K4 O14 58.1(6) 4_566 . ?
O13 K4 O14 88.3(2) . . ?
O4 K4 O14 105.9(2) 4_565 . ?
O55A K4 O14 128.5(5) 4_566 . ?
O50 K4 O14 155.2(2) . . ?
O38 K4 O14 53.7(2) . . ?
O52C K4 O54B 72.2(7) 4_566 4_566 ?
O7 K4 O54B 131.2(4) 4_566 4_566 ?
O52A K4 O54B 86.9(9) 4_566 4_566 ?
O52B K4 O54B 97.8(7) 4_566 4_566 ?
O13 K4 O54B 71.6(4) . 4_566 ?
O4 K4 O54B 99.7(4) 4_565 4_566 ?
O55A K4 O54B 34.3(6) 4_566 4_566 ?
O50 K4 O54B 62.0(4) . 4_566 ?
O38 K4 O54B 82.1(4) . 4_566 ?
O14 K4 O54B 135.2(4) . 4_566 ?
O52C K4 V13 95.9(5) 4_566 . ?
O7 K4 V13 99.3(2) 4_566 . ?
O52A K4 V13 95.5(7) 4_566 . ?
O52B K4 V13 95.1(5) 4_566 . ?
O13 K4 V13 25.76(13) . . ?
O4 K4 V13 166.4(2) 4_565 . ?
O55A K4 V13 103.5(5) 4_566 . ?
O50 K4 V13 106.1(2) . . ?
O38 K4 V13 32.00(11) . . ?
O14 K4 V13 68.49(14) . . ?
O54B K4 V13 78.0(4) 4_566 . ?
O45 K5 O42 112.9(2) . . ?
O45 K5 O2 84.2(3) . 1_455 ?
O42 K5 O2 105.1(2) . 1_455 ?
O45 K5 O19 70.5(2) . 1_455 ?
O42 K5 O19 165.9(2) . 1_455 ?
O2 K5 O19 61.0(2) 1_455 1_455 ?
O45 K5 O46 116.3(3) . 4_566 ?
O42 K5 O46 78.3(2) . 4_566 ?
O2 K5 O46 156.6(2) 1_455 4_566 ?
O19 K5 O46 113.2(2) 1_455 4_566 ?
O45 K5 O17 145.4(3) . . ?
O42 K5 O17 58.7(2) . . ?
O2 K5 O17 68.2(2) 1_455 . ?
O19 K5 O17 110.3(2) 1_455 . ?
O46 K5 O17 95.6(2) 4_566 . ?
O45 K5 O1 126.8(2) . 1_455 ?
O42 K5 O1 120.4(2) . 1_455 ?
O2 K5 O1 83.6(2) 1_455 1_455 ?
O19 K5 O1 58.3(2) 1_455 1_455 ?
O46 K5 O1 75.1(2) 4_566 1_455 ?
O17 K5 O1 72.1(2) . 1_455 ?
O45 K5 O14 73.9(2) . . ?
O42 K5 O14 57.1(2) . . ?
O2 K5 O14 140.3(2) 1_455 . ?
O19 K5 O14 135.0(2) 1_455 . ?
O46 K5 O14 61.1(2) 4_566 . ?
O17 K5 O14 114.6(2) . . ?
O1 K5 O14 135.9(2) 1_455 . ?
O45 K5 O18 71.6(3) . . ?
O42 K5 O18 56.3(2) . . ?
O2 K5 O18 64.2(2) 1_455 . ?
O19 K5 O18 114.9(2) 1_455 . ?
O46 K5 O18 130.8(2) 4_566 . ?
O17 K5 O18 77.6(2) . . ?
O1 K5 O18 142.2(2) 1_455 . ?
O14 K5 O18 77.5(2) . . ?
O45 K5 V2 75.8(2) . 1_455 ?
O42 K5 V2 132.0(2) . 1_455 ?
O2 K5 V2 26.96(14) 1_455 1_455 ?
O19 K5 V2 34.08(13) 1_455 1_455 ?
O46 K5 V2 142.6(2) 4_566 1_455 ?
O17 K5 V2 86.96(14) . 1_455 ?
O1 K5 V2 70.29(14) 1_455 1_455 ?
O14 K5 V2 148.8(2) . 1_455 ?
O18 K5 V2 86.30(14) . 1_455 ?
O45 K5 V17 138.2(2) . . ?
O42 K5 V17 32.34(13) . . ?
O2 K5 V17 86.8(2) 1_455 . ?
O19 K5 V17 136.86(15) 1_455 . ?
O46 K5 V17 84.5(2) 4_566 . ?
O17 K5 V17 26.64(13) . . ?
O1 K5 V17 92.47(14) 1_455 . ?
O14 K5 V17 88.10(14) . . ?
O18 K5 V17 67.71(14) . . ?
V2 K5 V17 110.27(8) 1_455 . ?
O45 K5 V1 101.5(2) . 1_455 ?
O42 K5 V1 144.6(2) . 1_455 ?
O2 K5 V1 69.24(15) 1_455 1_455 ?
O19 K5 V1 31.56(12) 1_455 1_455 ?
O46 K5 V1 94.4(2) 4_566 1_455 ?
O17 K5 V1 88.23(14) . 1_455 ?
O1 K5 V1 26.86(13) 1_455 1_455 ?
O14 K5 V1 146.68(15) . 1_455 ?
O18 K5 V1 133.37(15) . 1_455 ?
V2 K5 V1 48.35(5) 1_455 1_455 ?
V17 K5 V1 113.18(8) . 1_455 ?
O34 K6 O35 143.5(2) . 3_556 ?
O34 K6 O56 115.3(3) . . ?
O35 K6 O56 99.1(3) 3_556 . ?
O34 K6 O10 93.3(2) . 3_556 ?
O35 K6 O10 61.1(2) 3_556 3_556 ?
O56 K6 O10 144.8(3) . 3_556 ?
O34 K6 O16 59.3(2) . . ?
O35 K6 O16 132.8(2) 3_556 . ?
O56 K6 O16 94.5(3) . . ?
O10 K6 O16 82.5(2) 3_556 . ?
O34 K6 O10 59.6(2) . . ?
O35 K6 O10 89.5(2) 3_556 . ?
O56 K6 O10 129.5(3) . . ?
O10 K6 O10 81.8(2) 3_556 . ?
O16 K6 O10 115.4(2) . . ?
O34 K6 O11 152.1(2) . 3_556 ?
O35 K6 O11 57.8(2) 3_556 3_556 ?
O56 K6 O11 59.4(3) . 3_556 ?
O10 K6 O11 85.6(2) 3_556 3_556 ?
O16 K6 O11 93.0(2) . 3_556 ?
O10 K6 O11 146.9(2) . 3_556 ?
O34 K6 O17 123.2(2) . 3_556 ?
O35 K6 O17 55.7(2) 3_556 3_556 ?
O56 K6 O17 71.0(3) . 3_556 ?
O10 K6 O17 111.3(2) 3_556 3_556 ?
O16 K6 O17 165.0(2) . 3_556 ?
O10 K6 O17 73.8(2) . 3_556 ?
O11 K6 O17 82.6(2) 3_556 3_556 ?
O34 K6 O9 56.2(2) . . ?
O35 K6 O9 143.2(2) 3_556 . ?
O56 K6 O9 63.1(3) . . ?
O10 K6 O9 149.4(2) 3_556 . ?
O16 K6 O9 82.7(2) . . ?
O10 K6 O9 80.6(2) . . ?
O11 K6 O9 121.8(2) 3_556 . ?
O17 K6 O9 87.5(2) 3_556 . ?
O34 K6 V10 118.0(2) . 3_556 ?
O35 K6 V10 33.45(13) 3_556 3_556 ?
O56 K6 V10 126.1(3) . 3_556 ?
O10 K6 V10 27.63(14) 3_556 3_556 ?
O16 K6 V10 105.6(2) . 3_556 ?
O10 K6 V10 85.60(15) . 3_556 ?
O11 K6 V10 69.84(13) 3_556 3_556 ?
O17 K6 V10 86.37(13) 3_556 3_556 ?
O9 K6 V10 166.0(2) . 3_556 ?
O34 K6 V16 32.34(14) . . ?
O35 K6 V16 146.4(2) 3_556 . ?
O56 K6 V16 107.3(3) . . ?
O10 K6 V16 85.58(15) 3_556 . ?
O16 K6 V16 27.05(13) . . ?
O10 K6 V16 89.46(14) . . ?
O11 K6 V16 120.01(15) 3_556 . ?
O17 K6 V16 153.63(15) 3_556 . ?
O9 K6 V16 69.40(14) . . ?
V10 K6 V16 113.05(8) 3_556 . ?
O34 K6 V10 32.43(14) . . ?
O35 K6 V10 114.6(2) 3_556 . ?
O56 K6 V10 129.1(3) . . ?
O10 K6 V10 86.06(15) 3_556 . ?
O16 K6 V10 89.60(15) . . ?
O10 K6 V10 27.17(13) . . ?
O11 K6 V10 170.9(2) 3_556 . ?
O17 K6 V10 97.02(14) 3_556 . ?
O9 K6 V10 67.18(14) . . ?
V10 K6 V10 101.08(8) 3_556 . ?
V16 K6 V10 62.90(5) . . ?
O9 K7 O17 115.8(2) 3_656 1_655 ?
O9 K7 O48 80.2(3) 3_656 1_655 ?
O17 K7 O48 95.2(3) 1_655 1_655 ?
O9 K7 O20 128.6(2) 3_656 . ?
O17 K7 O20 110.4(2) 1_655 . ?
O48 K7 O20 74.4(3) 1_655 . ?
O9 K7 O3 76.0(2) 3_656 . ?
O17 K7 O3 167.9(2) 1_655 . ?
O48 K7 O3 89.4(3) 1_655 . ?
O20 K7 O3 60.1(2) . . ?
O9 K7 O1 146.2(3) 3_656 . ?
O17 K7 O1 81.0(2) 1_655 . ?
O48 K7 O1 129.5(3) 1_655 . ?
O20 K7 O1 60.7(2) . . ?
O3 K7 O1 87.4(2) . . ?
O9 K7 O56 69.0(3) 3_656 3_656 ?
O17 K7 O56 76.9(3) 1_655 3_656 ?
O48 K7 O56 140.0(4) 1_655 3_656 ?
O20 K7 O56 145.4(3) . 3_656 ?
O3 K7 O56 106.5(3) . 3_656 ?
O1 K7 O56 88.5(3) . 3_656 ?
O9 K7 O57 72.5(5) 3_656 3_656 ?
O17 K7 O57 124.7(5) 1_655 3_656 ?
O48 K7 O57 138.4(5) 1_655 3_656 ?
O20 K7 O57 98.8(5) . 3_656 ?
O3 K7 O57 54.2(5) . 3_656 ?
O1 K7 O57 73.9(5) . 3_656 ?
O56 K7 O57 54.5(6) 3_656 3_656 ?
O9 K7 V1 145.7(2) 3_656 . ?
O17 K7 V1 97.5(2) 1_655 . ?
O48 K7 V1 105.7(2) 1_655 . ?
O20 K7 V1 32.99(13) . . ?
O3 K7 V1 70.45(14) . . ?
O1 K7 V1 27.93(14) . . ?
O56 K7 V1 114.2(3) 3_656 . ?
O57 K7 V1 82.3(5) 3_656 . ?
O9 K7 V3 100.4(2) 3_656 . ?
O17 K7 V3 142.8(2) 1_655 . ?
O48 K7 V3 82.1(2) 1_655 . ?
O20 K7 V3 33.08(13) . . ?
O3 K7 V3 27.04(13) . . ?
O1 K7 V3 72.83(15) . . ?
O56 K7 V3 127.2(3) 3_656 . ?
O57 K7 V3 72.8(5) 3_656 . ?
V1 K7 V3 48.95(5) . . ?
O9 K7 K6 58.7(2) 3_656 3_656 ?
O17 K7 K6 57.9(2) 1_655 3_656 ?
O48 K7 K6 94.3(2) 1_655 3_656 ?
O20 K7 K6 163.6(2) . 3_656 ?
O3 K7 K6 133.0(2) . 3_656 ?
O1 K7 K6 123.2(2) . 3_656 ?
O56 K7 K6 48.0(3) 3_656 3_656 ?
O57 K7 K6 97.5(5) 3_656 3_656 ?
V1 K7 K6 150.03(10) . 3_656 ?
V3 K7 K6 159.04(9) . 3_656 ?
O9 K7 V2 139.1(2) 3_656 . ?
O17 K7 V2 85.3(2) 1_655 . ?
O48 K7 V2 62.5(2) 1_655 . ?
O20 K7 V2 28.34(13) . . ?
O3 K7 V2 86.88(15) . . ?
O1 K7 V2 67.06(15) . . ?
O56 K7 V2 151.9(3) 3_656 . ?
O57 K7 V2 125.5(5) 3_656 . ?
V1 K7 V2 46.37(5) . . ?
V3 K7 V2 60.42(6) . . ?
K6 K7 V2 135.50(10) 3_656 . ?
O12 K8 O45 137.2(3) . 4_666 ?
O12 K8 O23 154.2(2) . 4_566 ?
O45 K8 O23 68.6(2) 4_666 4_566 ?
O12 K8 O5 122.6(2) . 4_566 ?
O45 K8 O5 69.9(2) 4_666 4_566 ?
O23 K8 O5 57.8(2) 4_566 4_566 ?
O12 K8 O44 69.7(2) . 1_556 ?
O45 K8 O44 72.0(3) 4_666 1_556 ?
O23 K8 O44 131.6(2) 4_566 1_556 ?
O5 K8 O44 83.0(2) 4_566 1_556 ?
O12 K8 O6 96.0(2) . 4_566 ?
O45 K8 O6 126.6(3) 4_666 4_566 ?
O23 K8 O6 58.5(2) 4_566 4_566 ?
O5 K8 O6 87.3(2) 4_566 4_566 ?
O44 K8 O6 154.0(3) 1_556 4_566 ?
O12 K8 O13 89.6(2) . . ?
O45 K8 O13 56.4(2) 4_666 . ?
O23 K8 O13 112.0(2) 4_566 . ?
O5 K8 O13 122.9(2) 4_566 . ?
O44 K8 O13 64.4(2) 1_556 . ?
O6 K8 O13 139.3(2) 4_566 . ?
O12 K8 O46 62.5(2) . 4_566 ?
O45 K8 O46 133.7(3) 4_666 4_566 ?
O23 K8 O46 101.8(2) 4_566 4_566 ?
O5 K8 O46 144.5(2) 4_566 4_566 ?
O44 K8 O46 125.8(2) 1_556 4_566 ?
O6 K8 O46 57.6(2) 4_566 4_566 ?
O13 K8 O46 90.7(2) . 4_566 ?
O12 K8 V5 142.6(2) . 4_566 ?
O45 K8 V5 67.0(2) 4_666 4_566 ?
O23 K8 V5 31.97(13) 4_566 4_566 ?
O5 K8 V5 25.88(13) 4_566 4_566 ?
O44 K8 V5 105.9(2) 1_556 4_566 ?
O6 K8 V5 71.96(15) 4_566 4_566 ?
O13 K8 V5 123.0(2) . 4_566 ?
O46 K8 V5 127.4(2) 4_566 4_566 ?
O12 K8 V6 122.2(2) . 4_566 ?
O45 K8 V6 100.7(2) 4_666 4_566 ?
O23 K8 V6 32.05(13) 4_566 4_566 ?
O5 K8 V6 69.6(2) 4_566 4_566 ?
O44 K8 V6 152.4(2) 1_556 4_566 ?
O6 K8 V6 26.71(13) 4_566 4_566 ?
O13 K8 V6 134.3(2) . 4_566 ?
O46 K8 V6 78.8(2) 4_566 4_566 ?
V5 K8 V6 48.58(5) 4_566 4_566 ?
O12 K8 V12 22.95(14) . . ?
O45 K8 V12 120.5(2) 4_666 . ?
O23 K8 V12 160.5(2) 4_566 . ?
O5 K8 V12 140.0(2) 4_566 . ?
O44 K8 V12 66.89(14) 1_556 . ?
O6 K8 V12 108.2(2) 4_566 . ?
O13 K8 V12 67.57(14) . . ?
O46 K8 V12 59.1(2) 4_566 . ?
V5 K8 V12 164.46(15) 4_566 . ?
V6 K8 V12 134.41(10) 4_566 . ?
O12 K8 V7 148.3(2) . 4_566 ?
O45 K8 V7 64.5(2) 4_666 4_566 ?
O23 K8 V7 28.27(13) 4_566 4_566 ?
O5 K8 V7 83.87(15) 4_566 4_566 ?
O44 K8 V7 136.4(2) 1_556 4_566 ?
O6 K8 V7 65.64(14) 4_566 4_566 ?
O13 K8 V7 89.2(2) . 4_566 ?
O46 K8 V7 85.8(2) 4_566 4_566 ?
V5 K8 V7 58.80(6) 4_566 4_566 ?
V6 K8 V7 46.08(5) 4_566 4_566 ?
V12 K8 V7 136.08(12) . 4_566 ?
K9B K9A O49 148.9(9) . . ?
K9B K9A O54B 33.7(9) . 1_455 ?
O49 K9A O54B 172.0(6) . 1_455 ?
K9B K9A O51 117.0(10) . 3 ?
O49 K9A O51 94.1(5) . 3 ?
O54B K9A O51 84.9(7) 1_455 3 ?
K9B K9A O54A 42.3(13) . 1_455 ?
O49 K9A O54A 158.5(10) . 1_455 ?
O54B K9A O54A 13.5(10) 1_455 1_455 ?
O51 K9A O54A 81.6(11) 3 1_455 ?
K9B K9A O47 77.1(9) . . ?
O49 K9A O47 98.4(3) . . ?
O54B K9A O47 89.7(6) 1_455 . ?
O51 K9A O47 96.0(5) 3 . ?
O54A K9A O47 103.0(10) 1_455 . ?
K9B K9A O15 76.6(8) . . ?
O49 K9A O15 88.5(3) . . ?
O54B K9A O15 85.6(5) 1_455 . ?
O51 K9A O15 124.0(5) 3 . ?
O54A K9A O15 76.9(10) 1_455 . ?
O47 K9A O15 139.0(3) . . ?
K9B K9A O12 69.8(8) . 1_554 ?
O49 K9A O12 79.9(3) . 1_554 ?
O54B K9A O12 103.5(5) 1_455 1_554 ?
O51 K9A O12 161.6(5) 3 1_554 ?
O54A K9A O12 110.2(10) 1_455 1_554 ?
O47 K9A O12 68.1(3) . 1_554 ?
O15 K9A O12 73.5(2) . 1_554 ?
K9B K9A O40 122.4(9) . . ?
O49 K9A O40 67.2(3) . . ?
O54B K9A O40 105.0(5) 1_455 . ?
O51 K9A O40 72.6(5) 3 . ?
O54A K9A O40 91.5(10) 1_455 . ?
O47 K9A O40 160.2(3) . . ?
O15 K9A O40 57.2(2) . . ?
O12 K9A O40 119.6(2) 1_554 . ?
K9B K9A O54C 49.7(10) . 1_455 ?
O49 K9A O54C 145.1(6) . 1_455 ?
O54B K9A O54C 26.9(7) 1_455 1_455 ?
O51 K9A O54C 83.1(7) 3 1_455 ?
O54A K9A O54C 13.7(11) 1_455 1_455 ?
O47 K9A O54C 116.6(6) . 1_455 ?
O15 K9A O54C 65.5(5) . 1_455 ?
O12 K9A O54C 111.8(5) 1_554 1_455 ?
O40 K9A O54C 78.9(5) . 1_455 ?
K9B K9A V15 98.1(8) . . ?
O49 K9A V15 76.2(3) . . ?
O54B K9A V15 96.2(5) 1_455 . ?
O51 K9A V15 102.3(5) 3 . ?
O54A K9A V15 84.1(10) 1_455 . ?
O47 K9A V15 161.2(3) . . ?
O15 K9A V15 25.26(14) . . ?
O12 K9A V15 93.2(2) 1_554 . ?
O40 K9A V15 32.01(12) . . ?
O54C K9A V15 70.5(5) 1_455 . ?
K9B K9A K3 104.2(9) . . ?
O49 K9A K3 47.0(3) . . ?
O54B K9A K3 130.6(5) 1_455 . ?
O51 K9A K3 136.5(5) 3 . ?
O54A K9A K3 126.3(10) 1_455 . ?
O47 K9A K3 106.7(2) . . ?
O15 K9A K3 51.5(2) . . ?
O12 K9A K3 47.37(14) 1_554 . ?
O40 K9A K3 74.00(15) . . ?
O54C K9A K3 116.6(5) 1_455 . ?
V15 K9A K3 56.38(8) . . ?
K9A K9B O54B 130.9(13) . 1_455 ?
K9A K9B O54A 120.7(16) . 1_455 ?
O54B K9B O54A 17.2(14) 1_455 1_455 ?
K9A K9B O47 83.1(9) . . ?
O54B K9B O47 109.2(9) 1_455 . ?
O54A K9B O47 124.8(14) 1_455 . ?
K9A K9B O15 84.1(9) . . ?
O54B K9B O15 103.2(8) 1_455 . ?
O54A K9B O15 88.9(14) 1_455 . ?
O47 K9B O15 145.8(6) . . ?
K9A K9B O54C 115.5(11) . 1_455 ?
O54B K9B O54C 31.5(9) 1_455 1_455 ?
O54A K9B O54C 15.1(14) 1_455 1_455 ?
O47 K9B O54C 139.9(8) . 1_455 ?
O15 K9B O54C 74.0(7) . 1_455 ?
K9A K9B O12 91.9(9) . 1_554 ?
O54B K9B O12 137.2(9) 1_455 1_554 ?
O54A K9B O12 143.3(14) 1_455 1_554 ?
O47 K9B O12 71.5(4) . 1_554 ?
O15 K9B O12 77.3(4) . 1_554 ?
O54C K9B O12 137.3(8) 1_455 1_554 ?
K9A K9B O55A 128.2(11) . 1_455 ?
O54B K9B O55A 38.2(8) 1_455 1_455 ?
O54A K9B O55A 54.7(14) 1_455 1_455 ?
O47 K9B O55A 71.2(6) . 1_455 ?
O15 K9B O55A 139.1(7) . 1_455 ?
O54C K9B O55A 69.6(8) 1_455 1_455 ?
O12 K9B O55A 119.3(6) 1_554 1_455 ?
K9A K9B O51 48.0(8) . 3 ?
O54B K9B O51 84.7(8) 1_455 3 ?
O54A K9B O51 80.0(14) 1_455 3 ?
O47 K9B O51 85.5(5) . 3 ?
O15 K9B O51 108.6(6) . 3 ?
O54C K9B O51 83.1(8) 1_455 3 ?
O12 K9B O51 136.5(6) 1_554 3 ?
O55A K9B O51 84.9(7) 1_455 3 ?
K9A K9B K10C 114.7(9) . . ?
O54B K9B K10C 48.7(7) 1_455 . ?
O54A K9B K10C 34.5(13) 1_455 . ?
O47 K9B K10C 157.3(5) . . ?
O15 K9B K10C 54.7(3) . . ?
O54C K9B K10C 20.3(6) 1_455 . ?
O12 K9B K10C 119.3(4) 1_554 . ?
O55A K9B K10C 86.3(6) 1_455 . ?
O51 K9B K10C 96.0(5) 3 . ?
K9A K9B K8 130.8(10) . 1_554 ?
O54B K9B K8 95.1(8) 1_455 1_554 ?
O54A K9B K8 98.4(14) 1_455 1_554 ?
O47 K9B K8 99.0(4) . 1_554 ?
O15 K9B K8 66.8(3) . 1_554 ?
O54C K9B K8 94.2(7) 1_455 1_554 ?
O12 K9B K8 44.9(2) 1_554 1_554 ?
O55A K9B K8 97.9(6) 1_455 1_554 ?
O51 K9B K8 175.2(5) 3 1_554 ?
K10C K9B K8 80.4(3) . 1_554 ?
K9A K9B V15 68.2(8) . . ?
O54B K9B V15 103.4(8) 1_455 . ?
O54A K9B V15 86.6(13) 1_455 . ?
O47 K9B V15 146.0(5) . . ?
O15 K9B V15 20.5(2) . . ?
O54C K9B V15 71.9(6) 1_455 . ?
O12 K9B V15 91.1(3) 1_554 . ?
O55A K9B V15 141.4(6) 1_455 . ?
O51 K9B V15 88.1(5) 3 . ?
K10C K9B V15 56.6(2) . . ?
K8 K9B V15 87.3(3) 1_554 . ?
K10C K10A K10B 165.9(25) . . ?
K10C K10A O54C 14.4(16) . 1_455 ?
K10B K10A O54C 175.5(16) . 1_455 ?
K10C K10A O52B 151.9(19) . 4_566 ?
K10B K10A O52B 16.0(11) . 4_566 ?
O54C K10A O52B 166.3(12) 1_455 4_566 ?
K10C K10A O54A 26.9(18) . 1_455 ?
K10B K10A O54A 165.9(16) . 1_455 ?
O54C K10A O54A 12.5(14) 1_455 1_455 ?
O52B K10A O54A 177.2(13) 4_566 1_455 ?
K10C K10A O39 91.1(16) . . ?
K10B K10A O39 81.1(11) . . ?
O54C K10A O39 95.0(9) 1_455 . ?
O52B K10A O39 83.9(8) 4_566 . ?
O54A K10A O39 98.3(11) 1_455 . ?
K10C K10A O30 100.6(17) . 4_565 ?
K10B K10A O30 88.1(11) . 4_565 ?
O54C K10A O30 95.6(9) 1_455 4_565 ?
O52B K10A O30 87.2(8) 4_566 4_565 ?
O54A K10A O30 90.8(11) 1_455 4_565 ?
O39 K10A O30 167.9(6) . 4_565 ?
K10C K10A O52A 159.1(19) . 4_566 ?
K10B K10A O52A 9.1(12) . 4_566 ?
O54C K10A O52A 173.5(12) 1_455 4_566 ?
O52B K10A O52A 7.2(11) 4_566 4_566 ?
O54A K10A O52A 173.9(13) 1_455 4_566 ?
O39 K10A O52A 84.2(8) . 4_566 ?
O30 K10A O52A 85.9(8) 4_565 4_566 ?
K10C K10A O13 59.5(15) . 4_565 ?
K10B K10A O13 117.3(12) . 4_565 ?
O54C K10A O13 66.9(9) 1_455 4_565 ?
O52B K10A O13 103.4(8) 4_566 4_565 ?
O54A K10A O13 73.9(11) 1_455 4_565 ?
O39 K10A O13 129.6(4) . 4_565 ?
O30 K10A O13 60.6(3) 4_565 4_565 ?
O52A K10A O13 108.7(8) 4_566 4_565 ?
K10C K10A O15 94.5(17) . . ?
K10B K10A O15 92.1(11) . . ?
O54C K10A O15 84.1(9) 1_455 . ?
O52B K10A O15 107.1(8) 4_566 . ?
O54A K10A O15 75.5(11) 1_455 . ?
O39 K10A O15 61.6(3) . . ?
O30 K10A O15 113.8(4) 4_565 . ?
O52A K10A O15 101.1(8) 4_566 . ?
O13 K10A O15 148.8(5) 4_565 . ?
K10C K10A O54B 33.5(15) . 1_455 ?
K10B K10A O54B 160.2(13) . 1_455 ?
O54C K10A O54B 19.4(9) 1_455 1_455 ?
O52B K10A O54B 171.2(9) 4_566 1_455 ?
O54A K10A O54B 7.8(11) 1_455 1_455 ?
O39 K10A O54B 104.2(6) . 1_455 ?
O30 K10A O54B 84.3(5) 4_565 1_455 ?
O52A K10A O54B 166.4(9) 4_566 1_455 ?
O13 K10A O54B 74.3(5) 4_565 1_455 ?
O15 K10A O54B 74.5(5) . 1_455 ?
K10C K10A O5 137.0(17) . 4_565 ?
K10B K10A O5 57.1(10) . 4_565 ?
O54C K10A O5 123.3(10) 1_455 4_565 ?
O52B K10A O5 69.2(8) 4_566 4_565 ?
O54A K10A O5 111.2(10) 1_455 4_565 ?
O39 K10A O5 113.1(4) . 4_565 ?
O30 K10A O5 55.8(3) 4_565 4_565 ?
O52A K10A O5 62.7(8) 4_566 4_565 ?
O13 K10A O5 116.1(4) 4_565 4_565 ?
O15 K10A O5 69.8(3) . 4_565 ?
O54B K10A O5 103.9(5) 1_455 4_565 ?
K10A K10B K10C 6.1(11) . . ?
K10A K10B O52B 156.8(16) . 4_566 ?
K10C K10B O52B 152.0(12) . 4_566 ?
K10A K10B O52A 167.6(16) . 4_566 ?
K10C K10B O52A 163.2(12) . 4_566 ?
O52B K10B O52A 11.3(15) 4_566 4_566 ?
K10A K10B O54C 3.2(11) . 1_455 ?
K10C K10B O54C 6.7(8) . 1_455 ?
O52B K10B O54C 158.6(13) 4_566 1_455 ?
O52A K10B O54C 169.8(12) 4_566 1_455 ?
K10A K10B O39 83.4(11) . . ?
K10C K10B O39 80.1(5) . . ?
O52B K10B O39 99.7(10) 4_566 . ?
O52A K10B O39 100.6(10) 4_566 . ?
O54C K10B O39 80.5(7) 1_455 . ?
K10A K10B O52C 173.7(13) . 4_566 ?
K10C K10B O52C 170.0(8) . 4_566 ?
O52B K10B O52C 18.1(11) 4_566 4_566 ?
O52A K10B O52C 6.8(12) 4_566 4_566 ?
O54C K10B O52C 176.5(9) 1_455 4_566 ?
O39 K10B O52C 100.6(6) . 4_566 ?
K10A K10B O30 77.0(11) . 4_565 ?
K10C K10B O30 80.8(5) . 4_565 ?
O52B K10B O30 100.5(10) 4_566 4_565 ?
O52A K10B O30 99.7(10) 4_566 4_565 ?
O54C K10B O30 79.7(7) 1_455 4_565 ?
O39 K10B O30 159.6(4) . 4_565 ?
O52C K10B O30 99.4(6) 4_566 4_565 ?
K10A K10B O5 110.5(11) . 4_565 ?
K10C K10B O5 116.7(6) . 4_565 ?
O52B K10B O5 86.7(10) 4_566 4_565 ?
O52A K10B O5 76.9(10) 4_566 4_565 ?
O54C K10B O5 110.9(7) 1_455 4_565 ?
O39 K10B O5 125.1(3) . 4_565 ?
O52C K10B O5 71.2(5) 4_566 4_565 ?
O30 K10B O5 59.2(2) 4_565 4_565 ?
K10A K10B O15 73.9(11) . . ?
K10C K10B O15 76.9(5) . . ?
O52B K10B O15 127.6(11) 4_566 . ?
O52A K10B O15 118.2(11) 4_566 . ?
O54C K10B O15 71.2(7) 1_455 . ?
O39 K10B O15 60.2(2) . . ?
O52C K10B O15 112.2(6) 4_566 . ?
O30 K10B O15 108.4(3) 4_565 . ?
O5 K10B O15 72.9(2) 4_565 . ?
K10A K10B O14 98.3(11) . . ?
K10C K10B O14 92.2(5) . . ?
O52B K10B O14 65.7(10) 4_566 . ?
O52A K10B O14 74.7(10) 4_566 . ?
O54C K10B O14 97.9(7) 1_455 . ?
O39 K10B O14 56.8(2) . . ?
O52C K10B O14 80.1(5) 4_566 . ?
O30 K10B O14 131.1(3) 4_565 . ?
O5 K10B O14 151.2(4) 4_565 . ?
O15 K10B O14 117.0(3) . . ?
K10A K10B O13 51.5(10) . 4_565 ?
K10C K10B O13 49.9(5) . 4_565 ?
O52B K10B O13 107.9(11) 4_566 4_565 ?
O52A K10B O13 116.9(10) 4_566 4_565 ?
O54C K10B O13 54.5(6) 1_455 4_565 ?
O39 K10B O13 115.4(3) . 4_565 ?
O52C K10B O13 122.2(6) 4_566 4_565 ?
O30 K10B O13 54.9(2) 4_565 4_565 ?
O5 K10B O13 114.0(3) 4_565 4_565 ?
O15 K10B O13 124.4(3) . 4_565 ?
O14 K10B O13 83.8(2) . 4_565 ?
K10A K10C K10B 8.0(14) . . ?
K10A K10C O54C 159.8(23) . 1_455 ?
K10B K10C O54C 167.1(14) . 1_455 ?
K10A K10C O54A 146.5(21) . 1_455 ?
K10B K10C O54A 154.0(14) . 1_455 ?
O54C K10C O54A 13.3(18) 1_455 1_455 ?
K10A K10C O13 110.2(17) . 4_565 ?
K10B K10C O13 108.8(6) . 4_565 ?
O54C K10C O13 79.9(13) 1_455 4_565 ?
O54A K10C O13 86.9(13) 1_455 4_565 ?
K10A K10C O54B 140.0(18) . 1_455 ?
K10B K10C O54B 147.8(8) . 1_455 ?
O54C K10C O54B 20.2(13) 1_455 1_455 ?
O54A K10C O54B 8.1(14) 1_455 1_455 ?
O13 K10C O54B 86.0(5) 4_565 1_455 ?
K10A K10C O39 77.3(16) . . ?
K10B K10C O39 72.9(5) . . ?
O54C K10C O39 107.4(12) 1_455 . ?
O54A K10C O39 109.6(13) 1_455 . ?
O13 K10C O39 138.0(4) 4_565 . ?
O54B K10C O39 115.4(6) 1_455 . ?
K10A K10C O52B 22.7(16) . 4_566 ?
K10B K10C O52B 15.6(7) . 4_566 ?
O54C K10C O52B 177.0(14) 1_455 4_566 ?
O54A K10C O52B 168.9(14) 1_455 4_566 ?
O13 K10C O52B 97.2(6) 4_565 4_566 ?
O54B K10C O52B 161.4(8) 1_455 4_566 ?
O39 K10C O52B 74.1(6) . 4_566 ?
K10A K10C O30 68.6(16) . 4_565 ?
K10B K10C O30 73.6(5) . 4_565 ?
O54C K10C O30 103.7(12) 1_455 4_565 ?
O54A K10C O30 97.6(13) 1_455 4_565 ?
O13 K10C O30 61.5(3) 4_565 4_565 ?
O54B K10C O30 90.1(5) 1_455 4_565 ?
O39 K10C O30 145.7(4) . 4_565 ?
O52B K10C O30 75.6(6) 4_566 4_565 ?
K10A K10C O15 74.8(16) . . ?
K10B K10C O15 78.6(5) . . ?
O54C K10C O15 90.4(13) 1_455 . ?
O54A K10C O15 80.8(13) 1_455 . ?
O13 K10C O15 161.8(4) 4_565 . ?
O54B K10C O15 80.0(5) 1_455 . ?
O39 K10C O15 59.6(2) . . ?
O52B K10C O15 92.7(6) 4_566 . ?
O30 K10C O15 106.8(3) 4_565 . ?
K10A K10C O18 134.8(17) . . ?
K10B K10C O18 129.3(6) . . ?
O54C K10C O18 55.3(12) 1_455 . ?
O54A K10C O18 64.1(13) 1_455 . ?
O13 K10C O18 101.0(4) 4_565 . ?
O54B K10C O18 72.1(5) 1_455 . ?
O39 K10C O18 57.8(2) . . ?
O52B K10C O18 124.7(6) 4_566 . ?
O30 K10C O18 156.5(4) 4_565 . ?
O15 K10C O18 85.6(3) . . ?
K10A K10C O52A 17.4(16) . 4_566 ?
K10B K10C O52A 10.3(7) . 4_566 ?
O54C K10C O52A 177.1(14) 1_455 4_566 ?
O54A K10C O52A 163.9(14) 1_455 4_566 ?
O13 K10C O52A 101.0(7) 4_565 4_566 ?
O54B K10C O52A 156.9(8) 1_455 4_566 ?
O39 K10C O52A 73.9(6) . 4_566 ?
O52B K10C O52A 5.3(10) 4_566 4_566 ?
O30 K10C O52A 74.4(6) 4_565 4_566 ?
O15 K10C O52A 88.0(7) . 4_566 ?
O18 K10C O52A 126.9(7) . 4_566 ?
K11B K11A O53A 74.1(11) . . ?
K11B K11A O16 168.0(9) . 3 ?
O53A K11A O16 100.6(11) . 3 ?
K11B K11A O53B 88.5(8) . . ?
O53A K11A O53B 16.2(9) . . ?
O16 K11A O53B 85.1(7) 3 . ?
K11B K11A O11 84.0(6) . 1_554 ?
O53A K11A O11 67.4(10) . 1_554 ?
O16 K11A O11 104.1(6) 3 1_554 ?
O53B K11A O11 75.8(6) . 1_554 ?
K11B K11A K11A 89.9(9) . 3 ?
O53A K11A K11A 158.2(14) . 3 ?
O16 K11A K11A 97.7(8) 3 3 ?
O53B K11A K11A 172.4(11) . 3 ?
O11 K11A K11A 96.7(8) 1_554 3 ?
K11B K11A K11C 23.6(7) . . ?
O53A K11A K11C 56.9(12) . . ?
O16 K11A K11C 145.3(10) 3 . ?
O53B K11A K11C 68.7(9) . . ?
O11 K11A K11C 91.5(9) 1_554 . ?
K11A K11A K11C 111.3(11) 3 . ?
K11B K11A K6 138.5(7) . 3 ?
O53A K11A K6 86.6(10) . 3 ?
O16 K11A K6 50.0(3) 3 3 ?
O53B K11A K6 80.1(6) . 3 ?
O11 K11A K6 54.5(3) 1_554 3 ?
K11A K11A K6 96.2(7) 3 3 ?
K11C K11A K6 139.1(9) . 3 ?
K11B K11A K11B 129.2(7) . 3 ?
O53A K11A K11B 153.2(11) . 3 ?
O16 K11A K11B 59.0(4) 3 3 ?
O53B K11A K11B 141.7(8) . 3 ?
O11 K11A K11B 99.0(6) 1_554 3 ?
K11A K11A K11B 39.2(5) 3 3 ?
K11C K11A K11B 149.4(9) . 3 ?
K6 K11A K11B 67.1(4) 3 3 ?
K11B K11A K12A 46.3(5) . . ?
O53A K11A K12A 34.9(10) . . ?
O16 K11A K12A 132.5(6) 3 . ?
O53B K11A K12A 51.2(5) . . ?
O11 K11A K12A 53.4(4) 1_554 . ?
K11A K11A K12A 123.6(8) 3 . ?
K11C K11A K12A 40.8(7) . . ?
K6 K11A K12A 98.8(4) 3 . ?
K11B K11A K12A 150.0(6) 3 . ?
K11B K11A K1 122.8(7) . 3 ?
O53A K11A K1 53.1(10) . 3 ?
O16 K11A K1 48.9(3) 3 3 ?
O53B K11A K1 37.0(5) . 3 ?
O11 K11A K1 93.7(5) 1_554 3 ?
K11A K11A K1 146.6(9) 3 3 ?
K11C K11A K1 100.1(8) . 3 ?
K6 K11A K1 64.8(3) 3 3 ?
K11B K11A K1 107.7(5) 3 3 ?
K12A K11A K1 87.8(4) . 3 ?
K11B K11A K12D 88.3(7) . 3_655 ?
O53A K11A K12D 52.5(10) . 3_655 ?
O16 K11A K12D 80.1(5) 3 3_655 ?
O53B K11A K12D 43.7(6) . 3_655 ?
O11 K11A K12D 119.1(6) 1_554 3_655 ?
K11A K11A K12D 143.7(9) 3 3_655 ?
K11C K11A K12D 65.2(8) . 3_655 ?
K6 K11A K12D 108.8(5) 3 3_655 ?
K11B K11A K12D 130.1(6) 3 3_655 ?
K12A K11A K12D 78.9(5) . 3_655 ?
K1 K11A K12D 44.0(4) 3 3_655 ?
K11C K11B K11A 107.4(20) . . ?
K11C K11B O9 78.1(18) . . ?
K11A K11B O9 131.9(8) . . ?
K11C K11B O33 113.7(19) . . ?
K11A K11B O33 138.8(8) . . ?
O9 K11B O33 57.9(4) . . ?
K11C K11B O49 135.5(20) . . ?
K11A K11B O49 89.2(7) . . ?
O9 K11B O49 120.8(6) . . ?
O33 K11B O49 63.4(4) . . ?
K11C K11B K12A 64.1(18) . . ?
K11A K11B K12A 95.4(7) . . ?
O9 K11B K12A 127.1(7) . . ?
O33 K11B K12A 104.5(6) . . ?
O49 K11B K12A 73.5(5) . . ?
K11C K11B O8 76.5(18) . . ?
K11A K11B O8 141.7(8) . . ?
O9 K11B O8 86.4(5) . . ?
O33 K11B O8 55.7(4) . . ?
O49 K11B O8 66.1(4) . . ?
K12A K11B O8 50.8(4) . . ?
K11C K11B O53A 65.1(19) . . ?
K11A K11B O53A 54.2(9) . . ?
O9 K11B O53A 140.6(10) . . ?
O33 K11B O53A 150.8(10) . . ?
O49 K11B O53A 96.2(9) . . ?
K12A K11B O53A 47.4(8) . . ?
O8 K11B O53A 97.9(9) . . ?
K11C K11B O56 94.0(19) . . ?
K11A K11B O56 69.6(6) . . ?
O9 K11B O56 62.3(5) . . ?
O33 K11B O56 104.1(6) . . ?
O49 K11B O56 130.5(7) . . ?
K12A K11B O56 149.3(7) . . ?
O8 K11B O56 148.6(7) . . ?
O53A K11B O56 105.0(10) . . ?
K11C K11B O57 43.8(18) . . ?
K11A K11B O57 84.8(8) . . ?
O9 K11B O57 66.4(6) . . ?
O33 K11B O57 123.9(7) . . ?
O49 K11B O57 172.7(8) . . ?
K12A K11B O57 102.9(7) . . ?
O8 K11B O57 116.9(7) . . ?
O53A K11B O57 77.0(10) . . ?
O56 K11B O57 50.6(6) . . ?
K11C K11B K11D 35.4(17) . . ?
K11A K11B K11D 141.9(8) . . ?
O9 K11B K11D 52.5(3) . . ?
O33 K11B K11D 78.7(4) . . ?
O49 K11B K11D 122.3(6) . . ?
K12A K11B K11D 76.3(5) . . ?
O8 K11B K11D 56.7(3) . . ?
O53A K11B K11D 97.8(9) . . ?
O56 K11B K11D 98.7(6) . . ?
O57 K11B K11D 61.8(6) . . ?
K11C K11B V9 92.7(18) . . ?
K11A K11B V9 145.8(8) . . ?
O9 K11B V9 25.7(2) . . ?
O33 K11B V9 32.3(2) . . ?
O49 K11B V9 95.7(5) . . ?
K12A K11B V9 118.5(6) . . ?
O8 K11B V9 69.1(4) . . ?
O53A K11B V9 156.9(10) . . ?
O56 K11B V9 81.8(5) . . ?
O57 K11B V9 91.6(6) . . ?
K11D K11B V9 59.1(3) . . ?
K11B K11C O57 113.9(24) . . ?
K11B K11C K11D 126.2(24) . . ?
O57 K11C K11D 88.6(14) . . ?
K11B K11C K12A 88.9(20) . . ?
O57 K11C K12A 143.0(17) . . ?
K11D K11C K12A 101.2(13) . . ?
K11B K11C O53A 89.3(22) . . ?
O57 K11C O53A 96.8(16) . . ?
K11D K11C O53A 138.1(17) . . ?
K12A K11C O53A 52.8(11) . . ?
K11B K11C O9 74.7(18) . . ?
O57 K11C O9 77.2(12) . . ?
K11D K11C O9 63.2(9) . . ?
K12A K11C O9 138.9(15) . . ?
O53A K11C O9 158.4(17) . . ?
K11B K11C O8 77.8(18) . . ?
O57 K11C O8 155.5(17) . . ?
K11D K11C O8 67.8(9) . . ?
K12A K11C O8 53.5(7) . . ?
O53A K11C O8 105.0(15) . . ?
O9 K11C O8 86.0(10) . . ?
K11B K11C K12B 105.9(22) . . ?
O57 K11C K12B 135.4(16) . . ?
K11D K11C K12B 83.5(11) . . ?
K12A K11C K12B 19.4(5) . . ?
O53A K11C K12B 63.6(12) . . ?
O9 K11C K12B 134.3(13) . . ?
O8 K11C K12B 51.2(7) . . ?
K11B K11C K11A 49.0(16) . . ?
O57 K11C K11A 86.9(13) . . ?
K11D K11C K11A 170.4(16) . . ?
K12A K11C K11A 87.5(11) . . ?
O53A K11C K11A 51.1(11) . . ?
O9 K11C K11A 107.5(12) . . ?
O8 K11C K11A 115.5(13) . . ?
K12B K11C K11A 105.6(12) . . ?
K11B K11C V9 66.5(17) . . ?
O57 K11C V9 98.9(13) . . ?
K11D K11C V9 61.9(8) . . ?
K12A K11C V9 117.3(12) . . ?
O53A K11C V9 154.9(16) . . ?
O9 K11C V9 21.7(3) . . ?
O8 K11C V9 65.0(7) . . ?
K12B K11C V9 115.2(11) . . ?
K11A K11C V9 110.4(11) . . ?
K11B K11C V8 68.6(17) . . ?
O57 K11C V8 139.4(15) . . ?
K11D K11C V8 63.8(8) . . ?
K12A K11C V8 74.8(9) . . ?
O53A K11C V8 123.7(15) . . ?
O9 K11C V8 64.1(7) . . ?
O8 K11C V8 22.4(3) . . ?
K12B K11C V8 73.5(8) . . ?
K11A K11C V8 115.3(11) . . ?
V9 K11C V8 42.7(4) . . ?
K11B K11C K12D 126.3(22) . . ?
O57 K11C K12D 116.6(15) . . ?
K11D K11C K12D 41.3(7) . . ?
K12A K11C K12D 60.5(9) . . ?
O53A K11C K12D 101.7(14) . . ?
O9 K11C K12D 99.5(11) . . ?
O8 K11C K12D 48.5(7) . . ?
K12B K11C K12D 42.2(7) . . ?
K11A K11C K12D 147.8(12) . . ?
V9 K11C K12D 88.5(9) . . ?
V8 K11C K12D 61.6(7) . . ?
K11C K11D K12D 100.0(11) . . ?
K11C K11D O3 95.3(9) . 3_656 ?
K12D K11D O3 138.7(6) . 3_656 ?
K11C K11D O25 98.6(9) . . ?
K12D K11D O25 97.0(6) . . ?
O3 K11D O25 118.4(3) 3_656 . ?
K11C K11D O48 146.3(9) . 1_655 ?
K12D K11D O48 111.8(6) . 1_655 ?
O3 K11D O48 68.2(3) 3_656 1_655 ?
O25 K11D O48 67.6(3) . 1_655 ?
K11C K11D O9 65.7(9) . . ?
K12D K11D O9 147.0(6) . . ?
O3 K11D O9 74.1(3) 3_656 . ?
O25 K11D O9 58.8(2) . . ?
O48 K11D O9 81.3(3) 1_655 . ?
K11C K11D O53B 122.4(10) . 3_655 ?
K12D K11D O53B 69.3(7) . 3_655 ?
O3 K11D O53B 70.1(4) 3_656 3_655 ?
O25 K11D O53B 138.0(4) . 3_655 ?
O48 K11D O53B 80.7(4) 1_655 3_655 ?
O9 K11D O53B 143.7(4) . 3_655 ?
K11C K11D O53A 110.4(12) . 3_655 ?
K12D K11D O53A 76.1(10) . 3_655 ?
O3 K11D O53A 62.6(8) 3_656 3_655 ?
O25 K11D O53A 150.9(8) . 3_655 ?
O48 K11D O53A 88.5(8) 1_655 3_655 ?
O9 K11D O53A 136.1(8) . 3_655 ?
O53B K11D O53A 13.6(8) 3_655 3_655 ?
K11C K11D O8 64.6(9) . . ?
K12D K11D O8 61.5(6) . . ?
O3 K11D O8 156.3(3) 3_656 . ?
O25 K11D O8 57.0(2) . . ?
O48 K11D O8 121.4(3) 1_655 . ?
O9 K11D O8 85.6(3) . . ?
O53B K11D O8 130.6(4) 3_655 . ?
O53A K11D O8 134.3(8) 3_655 . ?
K11C K11D V9 78.3(9) . . ?
K12D K11D V9 125.3(6) . . ?
O3 K11D V9 95.3(2) 3_656 . ?
O25 K11D V9 32.44(14) . . ?
O48 K11D V9 74.5(2) 1_655 . ?
O9 K11D V9 26.4(2) . . ?
O53B K11D V9 154.6(4) 3_655 . ?
O53A K11D V9 156.3(8) 3_655 . ?
O8 K11D V9 69.4(2) . . ?
K11C K11D K11B 18.4(9) . . ?
K12D K11D K11B 104.6(7) . . ?
O3 K11D K11B 102.0(4) 3_656 . ?
O25 K11D K11B 80.3(4) . . ?
O48 K11D K11B 133.5(4) 1_655 . ?
O9 K11D K11B 52.9(3) . . ?
O53B K11D K11B 140.8(5) 3_655 . ?
O53A K11D K11B 128.7(8) 3_655 . ?
O8 K11D K11B 55.1(3) . . ?
V9 K11D K11B 60.9(3) . . ?
K11C K11D V8 77.2(9) . . ?
K12D K11D V8 78.7(6) . . ?
O3 K11D V8 142.4(3) 3_656 . ?
O25 K11D V8 31.18(14) . . ?
O48 K11D V8 97.9(3) 1_655 . ?
O9 K11D V8 69.3(2) . . ?
O53B K11D V8 144.5(4) 3_655 . ?
O53A K11D V8 154.6(8) 3_655 . ?
O8 K11D V8 26.06(13) . . ?
V9 K11D V8 47.15(10) . . ?
K11B K11D V8 61.6(3) . . ?
K12B K12A O53A 122.6(17) . . ?
K12B K12A O8 83.5(12) . . ?
O53A K12A O8 134.9(11) . . ?
K12B K12A K11C 108.1(15) . . ?
O53A K12A K11C 66.9(13) . . ?
O8 K12A K11C 70.2(9) . . ?
K12B K12A K12C 17.6(12) . . ?
O53A K12A K12C 140.1(12) . . ?
O8 K12A K12C 71.1(4) . . ?
K11C K12A K12C 113.4(10) . . ?
K12B K12A O21 67.3(12) . 1_554 ?
O53A K12A O21 101.2(11) . 1_554 ?
O8 K12A O21 123.6(5) . 1_554 ?
K11C K12A O21 163.1(10) . 1_554 ?
K12C K12A O21 67.5(4) . 1_554 ?
K12B K12A K11B 131.0(14) . . ?
O53A K12A K11B 69.5(11) . . ?
O8 K12A K11B 65.9(5) . . ?
K11C K12A K11B 27.0(8) . . ?
K12C K12A K11B 129.8(6) . . ?
O21 K12A K11B 161.7(6) 1_554 . ?
K12B K12A O27 112.7(13) . 1_554 ?
O53A K12A O27 55.3(10) . 1_554 ?
O8 K12A O27 152.8(5) . 1_554 ?
K11C K12A O27 120.7(9) . 1_554 ?
K12C K12A O27 118.6(5) . 1_554 ?
O21 K12A O27 52.3(3) 1_554 1_554 ?
K11B K12A O27 111.4(5) . 1_554 ?
K12B K12A O28 110.0(13) . 1_554 ?
O53A K12A O28 101.8(11) . 1_554 ?
O8 K12A O28 101.8(4) . 1_554 ?
K11C K12A O28 139.9(10) . 1_554 ?
K12C K12A O28 99.7(5) . 1_554 ?
O21 K12A O28 51.9(3) 1_554 1_554 ?
K11B K12A O28 113.1(5) . 1_554 ?
O27 K12A O28 52.9(2) 1_554 1_554 ?
K12B K12A O53B 120.8(14) . . ?
O53A K12A O53B 2.5(11) . . ?
O8 K12A O53B 137.2(6) . . ?
K11C K12A O53B 68.9(9) . . ?
K12C K12A O53B 138.3(6) . . ?
O21 K12A O53B 98.9(5) 1_554 . ?
K11B K12A O53B 72.0(5) . . ?
O27 K12A O53B 53.7(4) 1_554 . ?
O28 K12A O53B 101.3(5) 1_554 . ?
K12B K12A O4 65.9(12) . 1_554 ?
O53A K12A O4 149.5(11) . 1_554 ?
O8 K12A O4 72.0(3) . 1_554 ?
K11C K12A O4 142.1(9) . 1_554 ?
K12C K12A O4 51.0(4) . 1_554 ?
O21 K12A O4 52.4(2) 1_554 1_554 ?
K11B K12A O4 130.2(5) . 1_554 ?
O27 K12A O4 94.2(3) 1_554 1_554 ?
O28 K12A O4 51.4(2) 1_554 1_554 ?
O53B K12A O4 147.9(5) . 1_554 ?
K12B K12A V3 80.5(12) . 1_554 ?
O53A K12A V3 69.5(10) . 1_554 ?
O8 K12A V3 155.6(5) . 1_554 ?
K11C K12A V3 132.6(9) . 1_554 ?
K12C K12A V3 88.9(4) . 1_554 ?
O21 K12A V3 32.3(2) 1_554 1_554 ?
K11B K12A V3 138.0(5) . 1_554 ?
O27 K12A V3 32.5(2) 1_554 1_554 ?
O28 K12A V3 67.0(3) 1_554 1_554 ?
O53B K12A V3 67.2(4) . 1_554 ?
O4 K12A V3 84.7(3) 1_554 1_554 ?
K12A K12B K12C 151.8(18) . . ?
K12A K12B O57 136.3(16) . 3_655 ?
K12C K12B O57 71.8(10) . 3_655 ?
K12A K12B K12D 130.5(16) . . ?
K12C K12B K12D 50.3(9) . . ?
O57 K12B K12D 69.7(9) 3_655 . ?
K12A K12B O21 90.0(13) . 1_554 ?
K12C K12B O21 88.5(9) . 1_554 ?
O57 K12B O21 90.2(8) 3_655 1_554 ?
K12D K12B O21 137.6(10) . 1_554 ?
K12A K12B O8 72.1(12) . . ?
K12C K12B O8 87.0(9) . . ?
O57 K12B O8 136.0(10) 3_655 . ?
K12D K12B O8 67.1(7) . . ?
O21 K12B O8 128.3(8) 1_554 . ?
K12A K12B O55B 151.2(16) . . ?
K12C K12B O55B 14.4(7) . . ?
O57 K12B O55B 69.1(8) 3_655 . ?
K12D K12B O55B 63.6(8) . . ?
O21 K12B O55B 74.5(6) 1_554 . ?
O8 K12B O55B 98.4(7) . . ?
K12A K12B O4 93.8(13) . 1_554 ?
K12C K12B O4 62.0(7) . 1_554 ?
O57 K12B O4 122.3(9) 3_655 1_554 ?
K12D K12B O4 101.4(9) . 1_554 ?
O21 K12B O4 57.6(4) 1_554 1_554 ?
O8 K12B O4 75.2(5) . 1_554 ?
O55B K12B O4 57.4(5) . 1_554 ?
K12A K12B O3 90.2(13) . 1_554 ?
K12C K12B O3 111.8(10) . 1_554 ?
O57 K12B O3 55.2(7) 3_655 1_554 ?
K12D K12B O3 124.3(9) . 1_554 ?
O21 K12B O3 55.8(4) 1_554 1_554 ?
O8 K12B O3 161.2(8) . 1_554 ?
O55B K12B O3 100.2(7) . 1_554 ?
O4 K12B O3 113.2(6) 1_554 1_554 ?
K12A K12B K11C 52.5(13) . . ?
K12C K12B K11C 131.9(12) . . ?
O57 K12B K11C 105.9(10) 3_655 . ?
K12D K12B K11C 83.1(10) . . ?
O21 K12B K11C 139.3(10) 1_554 . ?
O8 K12B K11C 60.9(8) . . ?
O55B K12B K11C 146.2(11) . . ?
O4 K12B K11C 130.2(10) 1_554 . ?
O3 K12B K11C 103.5(9) 1_554 . ?
K12A K12B O53A 40.2(13) . . ?
K12C K12B O53A 167.7(13) . . ?
O57 K12B O53A 96.1(11) 3_655 . ?
K12D K12B O53A 128.5(11) . . ?
O21 K12B O53A 89.3(9) 1_554 . ?
O8 K12B O53A 103.8(10) . . ?
O55B K12B O53A 157.6(11) . . ?
O4 K12B O53A 126.0(10) 1_554 . ?
O3 K12B O53A 57.5(8) 1_554 . ?
K11C K12B O53A 52.5(10) . . ?
K12A K12B V4 83.5(12) . 1_554 ?
K12C K12B V4 80.0(8) . 1_554 ?
O57 K12B V4 116.9(9) 3_655 1_554 ?
K12D K12B V4 126.6(9) . 1_554 ?
O21 K12B V4 33.0(3) 1_554 1_554 ?
O8 K12B V4 95.7(6) . 1_554 ?
O55B K12B V4 70.3(6) . 1_554 ?
O4 K12B V4 27.1(2) 1_554 1_554 ?
O3 K12B V4 88.2(5) 1_554 1_554 ?
K11C K12B V4 133.8(10) . 1_554 ?
O53A K12B V4 104.3(9) . 1_554 ?
O55B K12C K12B 143.0(17) . . ?
O55B K12C K12D 127.2(17) . . ?
K12B K12C K12D 85.7(12) . . ?
O55B K12C O4 84.9(13) . 1_554 ?
K12B K12C O4 80.2(8) . 1_554 ?
K12D K12C O4 135.2(10) . 1_554 ?
O55B K12C O55A 13.4(12) . . ?
K12B K12C O55A 145.2(11) . . ?
K12D K12C O55A 129.1(11) . . ?
O4 K12C O55A 75.2(7) 1_554 . ?
O55B K12C O57 100.0(14) . 3_655 ?
K12B K12C O57 67.7(10) . 3_655 ?
K12D K12C O57 77.6(10) . 3_655 ?
O4 K12C O57 132.5(8) 1_554 3_655 ?
O55A K12C O57 113.3(9) . 3_655 ?
O55B K12C O50 89.7(13) . 4_665 ?
K12B K12C O50 123.3(10) . 4_665 ?
K12D K12C O50 64.8(9) . 4_665 ?
O4 K12C O50 88.3(5) 1_554 4_665 ?
O55A K12C O50 80.4(7) . 4_665 ?
O57 K12C O50 138.4(8) 3_655 4_665 ?
O55B K12C K12A 143.7(15) . . ?
K12B K12C K12A 10.6(7) . . ?
K12D K12C K12A 88.2(9) . . ?
O4 K12C K12A 71.4(5) 1_554 . ?
O55A K12C K12A 141.9(8) . . ?
O57 K12C K12A 78.3(7) 3_655 . ?
O50 K12C K12A 115.9(6) 4_665 . ?
O55B K12C O8 146.1(14) . . ?
K12B K12C O8 57.7(8) . . ?
K12D K12C O8 64.5(8) . . ?
O4 K12C O8 72.0(4) 1_554 . ?
O55A K12C O8 132.8(8) . . ?
O57 K12C O8 113.9(8) 3_655 . ?
O50 K12C O8 65.8(4) 4_665 . ?
K12A K12C O8 50.1(4) . . ?
O55B K12C O21 87.3(13) . 1_554 ?
K12B K12C O21 56.6(7) . 1_554 ?
K12D K12C O21 140.9(10) . 1_554 ?
O4 K12C O21 54.4(3) 1_554 1_554 ?
O55A K12C O21 88.9(7) . 1_554 ?
O57 K12C O21 78.5(7) 3_655 1_554 ?
O50 K12C O21 142.7(6) 4_665 1_554 ?
K12A K12C O21 56.7(4) . 1_554 ?
O8 K12C O21 98.3(5) . 1_554 ?
O55B K12C O51 77.8(13) . 3_655 ?
K12B K12C O51 125.5(10) . 3_655 ?
K12D K12C O51 51.0(9) . 3_655 ?
O4 K12C O51 153.2(7) 1_554 3_655 ?
O55A K12C O51 84.1(7) . 3_655 ?
O57 K12C O51 71.4(7) 3_655 3_655 ?
O50 K12C O51 71.4(5) 4_665 3_655 ?
K12A K12C O51 132.9(7) . 3_655 ?
O8 K12C O51 112.8(6) . 3_655 ?
O21 K12C O51 143.2(6) 1_554 3_655 ?
O55B K12C V4 83.8(13) . 1_554 ?
K12B K12C V4 69.3(8) . 1_554 ?
K12D K12C V4 147.5(10) . 1_554 ?
O4 K12C V4 23.4(2) 1_554 1_554 ?
O55A K12C V4 78.5(6) . 1_554 ?
O57 K12C V4 109.6(7) 3_655 1_554 ?
O50 K12C V4 111.6(5) 4_665 1_554 ?
K12A K12C V4 63.5(4) . 1_554 ?
O8 K12C V4 84.2(4) . 1_554 ?
O21 K12C V4 31.1(2) 1_554 1_554 ?
O51 K12C V4 161.4(6) 3_655 1_554 ?
K12C K12D O51 90.3(11) . 3_655 ?
K12C K12D K11D 135.7(13) . . ?
O51 K12D K11D 131.8(12) 3_655 . ?
K12C K12D K12B 44.0(8) . . ?
O51 K12D K12B 124.5(12) 3_655 . ?
K11D K12D K12B 93.3(9) . . ?
K12C K12D O50 71.6(9) . 4_665 ?
O51 K12D O50 86.2(9) 3_655 4_665 ?
K11D K12D O50 117.2(10) . 4_665 ?
K12B K12D O50 101.4(10) . 4_665 ?
K12C K12D O8 76.9(9) . . ?
O51 K12D O8 156.2(11) 3_655 . ?
K11D K12D O8 67.4(6) . . ?
K12B K12D O8 57.3(7) . . ?
O50 K12D O8 70.9(7) 4_665 . ?
K12C K12D O57 61.0(9) . 3_655 ?
O51 K12D O57 77.9(10) 3_655 3_655 ?
K11D K12D O57 108.9(10) . 3_655 ?
K12B K12D O57 54.9(8) . 3_655 ?
O50 K12D O57 129.4(11) 4_665 3_655 ?
O8 K12D O57 111.7(9) . 3_655 ?
K12C K12D O55B 19.0(7) . . ?
O51 K12D O55B 72.1(9) 3_655 . ?
K11D K12D O55B 154.7(11) . . ?
K12B K12D O55B 62.3(8) . . ?
O50 K12D O55B 65.7(7) 4_665 . ?
O8 K12D O55B 92.2(8) . . ?
O57 K12D O55B 63.7(8) 3_655 . ?
K12C K12D O53B 142.3(13) . 3_655 ?
O51 K12D O53B 74.6(8) 3_655 3_655 ?
K11D K12D O53B 60.0(6) . 3_655 ?
K12B K12D O53B 119.4(10) . 3_655 ?
O50 K12D O53B 139.0(10) 4_665 3_655 ?
O8 K12D O53B 127.2(9) . 3_655 ?
O57 K12D O53B 82.0(8) 3_655 3_655 ?
O55B K12D O53B 136.1(10) . 3_655 ?
K12C K12D K1 151.0(12) . 1_655 ?
O51 K12D K1 66.7(7) 3_655 1_655 ?
K11D K12D K1 72.1(6) . 1_655 ?
K12B K12D K1 165.0(11) . 1_655 ?
O50 K12D K1 88.7(7) 4_665 1_655 ?
O8 K12D K1 117.3(8) . 1_655 ?
O57 K12D K1 125.8(9) 3_655 1_655 ?
O55B K12D K1 132.6(9) . 1_655 ?
O53B K12D K1 50.5(5) 3_655 1_655 ?
K12C K12D K12A 55.9(8) . . ?
O51 K12D K12A 138.5(11) 3_655 . ?
K11D K12D K12A 80.3(7) . . ?
K12B K12D K12A 14.2(5) . . ?
O50 K12D K12A 102.3(8) 4_665 . ?
O8 K12D K12A 46.5(4) . . ?
O57 K12D K12A 65.3(7) 3_655 . ?
O55B K12D K12A 74.7(7) . . ?
O53B K12D K12A 116.2(8) 3_655 . ?
K1 K12D K12A 152.3(9) 1_655 . ?
K12C K12D K11C 97.9(11) . . ?
O51 K12D K11C 153.2(12) 3_655 . ?
K11D K12D K11C 38.6(7) . . ?
K12B K12D K11C 54.7(8) . . ?
O50 K12D K11C 120.6(10) 4_665 . ?
O8 K12D K11C 50.1(7) . . ?
O57 K12D K11C 83.9(9) 3_655 . ?
O55B K12D K11C 116.7(10) . . ?
O53B K12D K11C 83.6(8) 3_655 . ?
K1 K12D K11C 110.6(9) 1_655 . ?
K12A K12D K11C 42.0(6) . . ?
K2 O44 K3 89.7(2) . . ?
K2 O44 K8 88.0(2) . 1_554 ?
K3 O44 K8 97.1(2) . 1_554 ?
K5 O45 K8 131.0(4) . 4_565 ?
K2 O46 K5 89.6(3) . 4_665 ?
K2 O46 K8 90.8(3) . 4_665 ?
K5 O46 K8 166.9(3) 4_665 4_665 ?
K9B O47 K9A 19.8(3) . . ?
K7 O48 K11D 152.4(4) 1_455 1_455 ?
K7 O48 K1 89.7(3) 1_455 . ?
K11D O48 K1 78.6(3) 1_455 . ?
K9A O49 K3 89.4(3) . . ?
K9A O49 K11B 155.0(6) . . ?
K3 O49 K11B 113.4(6) . . ?
K12D O50 K12C 43.6(6) 4_566 4_566 ?
K12D O50 K4 126.3(7) 4_566 . ?
K12C O50 K4 82.9(4) 4_566 . ?
K12D O51 K9A 137.7(10) 3_655 3 ?
K12D O51 K9B 123.2(10) 3_655 3 ?
K9A O51 K9B 15.0(3) 3 3 ?
K12D O51 K12C 38.7(7) 3_655 3_655 ?
K9A O51 K12C 100.5(7) 3 3_655 ?
K9B O51 K12C 87.3(6) 3 3_655 ?
O52B O52A O52C 172.9(89) . . ?
O52B O52A K10B 33.6(48) . 4_665 ?
O52C O52A K10B 153.4(47) . 4_665 ?
O52B O52A K4 100.5(56) . 4_665 ?
O52C O52A K4 72.4(37) . 4_665 ?
K10B O52A K4 131.8(17) 4_665 4_665 ?
O52B O52A K10A 30.6(49) . 4_665 ?
O52C O52A K10A 156.4(45) . 4_665 ?
K10B O52A K10A 3.2(4) 4_665 4_665 ?
K4 O52A K10A 129.5(15) 4_665 4_665 ?
O52B O52A K10C 27.2(50) . 4_665 ?
O52C O52A K10C 159.8(44) . 4_665 ?
K10B O52A K10C 6.4(5) 4_665 4_665 ?
K4 O52A K10C 126.1(13) 4_665 4_665 ?
K10A O52A K10C 3.5(3) 4_665 4_665 ?
O52A O52B O52C 4.0(50) . . ?
O52A O52B K10B 135.1(61) . 4_665 ?
O52C O52B K10B 139.0(22) . 4_665 ?
O52A O52B K10A 142.1(59) . 4_665 ?
O52C O52B K10A 146.1(19) . 4_665 ?
K10B O52B K10A 7.2(5) 4_665 4_665 ?
O52A O52B K10C 147.5(59) . 4_665 ?
O52C O52B K10C 151.4(18) . 4_665 ?
K10B O52B K10C 12.4(6) 4_665 4_665 ?
K10A O52B K10C 5.4(4) 4_665 4_665 ?
O52A O52B K4 68.3(53) . 4_665 ?
O52C O52B K4 64.3(14) . 4_665 ?
K10B O52B K4 151.9(15) 4_665 4_665 ?
K10A O52B K4 147.0(12) 4_665 4_665 ?
K10C O52B K4 141.9(11) 4_665 4_665 ?
O52A O52C O52B 3.2(39) . . ?
O52A O52C K4 92.3(39) . 4_665 ?
O52B O52C K4 89.2(15) . 4_665 ?
O52A O52C K10B 19.8(35) . 4_665 ?
O52B O52C K10B 22.9(13) . 4_665 ?
K4 O52C K10B 110.7(9) 4_665 4_665 ?
O53B O53A K12A 169.3(49) . . ?
O53B O53A K11A 83.0(40) . . ?
K12A O53A K11A 107.1(16) . . ?
O53B O53A K11C 127.9(45) . . ?
K12A O53A K11C 60.3(12) . . ?
K11A O53A K11C 72.0(13) . . ?
O53B O53A K11D 67.1(37) . 3_655 ?
K12A O53A K11D 105.8(15) . 3_655 ?
K11A O53A K11D 136.7(16) . 3_655 ?
K11C O53A K11D 101.7(15) . 3_655 ?
O53B O53A K11B 127.5(44) . . ?
K12A O53A K11B 63.1(10) . . ?
K11A O53A K11B 51.6(9) . . ?
K11C O53A K11B 25.6(8) . . ?
K11D O53A K11B 126.8(14) 3_655 . ?
O53B O53A K12B 154.1(47) . . ?
K12A O53A K12B 17.2(5) . . ?
K11A O53A K12B 122.4(16) . . ?
K11C O53A K12B 63.9(12) . . ?
K11D O53A K12B 88.7(11) 3_655 . ?
K11B O53A K12B 74.0(10) . . ?
O53A O53B K11A 80.7(40) . . ?
O53A O53B K1 169.2(41) . 3 ?
K11A O53B K1 108.0(7) . 3 ?
O53A O53B K11D 99.3(40) . 3_655 ?
K11A O53B K11D 148.3(8) . 3_655 ?
K1 O53B K11D 76.8(5) 3 3_655 ?
O53A O53B K12D 117.6(40) . 3_655 ?
K11A O53B K12D 101.0(8) . 3_655 ?
K1 O53B K12D 67.9(6) 3 3_655 ?
K11D O53B K12D 50.7(5) 3_655 3_655 ?
O53A O53B K12A 8.2(38) . . ?
K11A O53B K12A 88.5(7) . . ?
K1 O53B K12A 161.2(7) 3 . ?
K11D O53B K12A 94.0(5) 3_655 . ?
K12D O53B K12A 118.8(7) 3_655 . ?
O54B O54A O54C 155.5(88) . . ?
O54B O54A K9B 64.4(51) . 1_655 ?
O54C O54A K9B 127.7(47) . 1_655 ?
O54B O54A K10C 142.7(65) . 1_655 ?
O54C O54A K10C 20.4(29) . 1_655 ?
K9B O54A K10C 112.4(21) 1_655 1_655 ?
O54B O54A K9A 76.2(54) . 1_655 ?
O54C O54A K9A 121.3(44) . 1_655 ?
K9B O54A K9A 17.1(6) 1_655 1_655 ?
K10C O54A K9A 111.2(19) 1_655 1_655 ?
O54B O54A K10A 137.4(62) . 1_655 ?
O54C O54A K10A 27.0(31) . 1_655 ?
K9B O54A K10A 107.0(19) 1_655 1_655 ?
K10C O54A K10A 6.6(4) 1_655 1_655 ?
K9A O54A K10A 107.4(16) 1_655 1_655 ?
O54A O54B O54C 14.5(53) . . ?
O54A O54B K9B 98.4(56) . 1_655 ?
O54C O54B K9B 106.5(16) . 1_655 ?
O54A O54B K9A 90.2(55) . 1_655 ?
O54C O54B K9A 101.1(14) . 1_655 ?
K9B O54B K9A 15.4(4) 1_655 1_655 ?
O54A O54B K10C 29.2(52) . 1_655 ?
O54C O54B K10C 18.4(11) . 1_655 ?
K9B O54B K10C 99.2(9) 1_655 1_655 ?
K9A O54B K10C 98.4(7) 1_655 1_655 ?
O54A O54B K10A 34.8(53) . 1_655 ?
O54C O54B K10A 24.8(11) . 1_655 ?
K9B O54B K10A 95.5(9) 1_655 1_655 ?
K9A O54B K10A 96.3(7) 1_655 1_655 ?
K10C O54B K10A 6.5(3) 1_655 1_655 ?
O54A O54B K4 94.7(55) . 4_665 ?
O54C O54B K4 87.5(13) . 4_665 ?
K9B O54B K4 165.7(11) 1_655 4_665 ?
K9A O54B K4 160.5(8) 1_655 4_665 ?
K10C O54B K4 95.0(6) 1_655 4_665 ?
K10A O54B K4 98.5(6) 1_655 4_665 ?
O54A O54C K10C 146.4(46) . 1_655 ?
O54A O54C O54B 10.0(36) . . ?
K10C O54C O54B 141.4(22) 1_655 . ?
O54A O54C K10A 140.6(44) . 1_655 ?
K10C O54C K10A 5.8(6) 1_655 1_655 ?
O54B O54C K10A 135.8(19) . 1_655 ?
O54A O54C K10B 140.3(42) . 1_655 ?
K10C O54C K10B 6.2(7) 1_655 1_655 ?
O54B O54C K10B 135.8(17) . 1_655 ?
K10A O54C K10B 1.2(4) 1_655 1_655 ?
O54A O54C K9B 37.3(36) . 1_655 ?
K10C O54C K9B 115.4(16) 1_655 1_655 ?
O54B O54C K9B 41.9(11) . 1_655 ?
K10A O54C K9B 110.2(12) 1_655 1_655 ?
K10B O54C K9B 109.4(10) 1_655 1_655 ?
O54A O54C K9A 44.9(37) . 1_655 ?
K10C O54C K9A 115.1(15) 1_655 1_655 ?
O54B O54C K9A 52.0(12) . 1_655 ?
K10A O54C K9A 110.8(12) 1_655 1_655 ?
K10B O54C K9A 109.8(9) 1_655 1_655 ?
K9B O54C K9A 14.8(3) 1_655 1_655 ?
O55B O55A K12C 10.3(9) . . ?
O55B O55A K4 95.4(13) . 4_665 ?
K12C O55A K4 85.1(7) . 4_665 ?
O55B O55A K9B 97.1(13) . 1_655 ?
K12C O55A K9B 103.1(9) . 1_655 ?
K4 O55A K9B 121.7(8) 4_665 1_655 ?
K12C O55B O55A 156.3(21) . . ?
K12C O55B K12B 22.6(11) . . ?
O55A O55B K12B 153.5(15) . . ?
K12C O55B K12D 33.8(12) . . ?
O55A O55B K12D 144.3(15) . . ?
K12B O55B K12D 54.1(7) . . ?
K6 O56 K7 79.7(4) . 3_656 ?
K6 O56 K11B 92.2(5) . . ?
K7 O56 K11B 99.3(5) 3_656 . ?
K11C O57 K12B 117.4(14) . 3_655 ?
K11C O57 K12C 142.6(15) . 3_655 ?
K12B O57 K12C 40.5(6) 3_655 3_655 ?
K11C O57 K12D 102.9(13) . 3_655 ?
K12B O57 K12D 55.4(8) 3_655 3_655 ?
K12C O57 K12D 41.4(7) 3_655 3_655 ?
K11C O57 K7 104.0(12) . 3_656 ?
K12B O57 K7 114.7(10) 3_655 3_656 ?
K12C O57 K7 112.9(9) 3_655 3_656 ?
K12D O57 K7 152.6(10) 3_655 3_656 ?
K11C O57 K11B 22.3(9) . . ?
K12B O57 K11B 138.8(11) 3_655 . ?
K12C O57 K11B 149.5(11) 3_655 . ?
K12D O57 K11B 108.9(9) 3_655 . ?
K7 O57 K11B 94.3(7) 3_656 . ?

loop_
_geom_bond_atom_site_label_1
_geom_bond_atom_site_label_2
_geom_bond_distance
_geom_bond_site_symmetry_2
_geom_bond_publ_flag
V1 O1 1.649(7) . ?
V1 O20 1.918(6) . ?
V1 O19 1.929(6) . ?
V1 O22 1.932(6) . ?
V1 O21 1.930(6) . ?
V1 V3 2.921(2) . ?
V1 V5 2.932(2) . ?
V1 V2 2.932(2) . ?
V1 V4 2.935(2) . ?
V1 K7 3.510(3) . ?
V1 K5 3.647(3) 1_655 ?
V1 K12C 4.08(2) 1_556 ?
V2 O2 1.623(7) . ?
V2 O20 1.951(6) . ?
V2 O19 1.966(6) . ?
V2 O24 1.962(6) . ?
V2 O25 1.965(6) . ?
V2 V8 3.009(2) . ?
V2 K5 3.507(3) 1_655 ?
V2 K7 3.886(3) . ?
V3 O3 1.626(7) . ?
V3 O26 1.940(6) . ?
V3 O20 1.941(6) . ?
V3 O21 1.946(6) . ?
V3 O27 1.958(6) . ?
V3 V10 2.997(2) . ?
V3 K7 3.540(3) . ?
V3 K12A 3.639(12) 1_556 ?
V3 K12B 3.64(2) 1_556 ?
V4 O4 1.631(6) . ?
V4 O28 1.951(6) . ?
V4 O21 1.953(6) . ?
V4 O22 1.959(6) . ?
V4 O29 1.970(6) . ?
V4 V12 3.020(2) . ?
V4 K3 3.461(3) 1_556 ?
V4 K12B 3.57(2) 1_556 ?
V4 K12A 3.635(12) 1_556 ?
V4 K12C 3.76(2) 1_556 ?
V5 O5 1.605(7) . ?
V5 O23 1.934(6) . ?
V5 O19 1.939(6) . ?
V5 O22 1.951(6) . ?
V5 O30 1.962(6) . ?
V5 V6 2.994(2) . ?
V5 K10B 3.430(8) 4_666 ?
V5 K8 3.625(3) 4_665 ?
V5 K10A 3.690(11) 4_666 ?
V5 K5 3.992(3) 1_655 ?
V5 K10C 4.061(10) 4_666 ?
V6 O6 1.649(7) . ?
V6 O31 1.920(6) . ?
V6 O30 1.933(6) . ?
V6 O38 1.942(6) . ?
V6 O23 1.956(6) . ?
V6 V13 2.937(2) . ?
V6 V7 2.956(2) . ?
V6 K8 3.653(4) 4_665 ?
V6 K2 3.770(3) . ?
V7 O7 1.625(7) . ?
V7 O23 1.929(6) . ?
V7 O32 1.933(6) . ?
V7 O24 1.935(6) . ?
V7 O31 1.966(6) . ?
V7 V8 2.938(2) . ?
V7 V15 2.996(2) . ?
V7 K2 3.403(3) . ?
V7 K3 3.734(3) . ?
V7 K8 3.881(4) 4_665 ?
V8 O8 1.641(7) . ?
V8 O32 1.919(6) . ?
V8 O33 1.941(7) . ?
V8 O25 1.948(6) . ?
V8 O24 1.963(6) . ?
V8 V9 2.938(2) . ?
V8 K3 3.541(3) . ?
V8 K11D 3.730(7) . ?
V8 K11B 3.77(2) . ?
V8 K11C 4.05(4) . ?
V9 O9 1.624(8) . ?
V9 O25 1.940(6) . ?
V9 O34 1.941(7) . ?
V9 O26 1.955(6) . ?
V9 O33 1.970(6) . ?
V9 V10 2.929(2) . ?
V9 V16 3.014(2) . ?
V9 K11D 3.610(7) . ?
V9 K11B 3.68(2) . ?
V9 K6 3.724(3) . ?
V9 K11C 4.01(4) . ?
V10 O10 1.633(7) . ?
V10 O34 1.930(6) . ?
V10 O35 1.936(6) . ?
V10 O26 1.950(7) . ?
V10 O27 1.953(6) . ?
V10 V11 2.974(2) . ?
V10 K6 3.497(3) 3_556 ?
V10 K6 3.560(3) . ?
V11 O11 1.633(7) . ?
V11 O28 1.935(6) . ?
V11 O35 1.939(6) . ?
V11 O27 1.958(6) . ?
V11 O36 1.963(6) . ?
V11 V12 2.935(2) . ?
V11 V17 3.018(2) . ?
V11 K12A 3.622(12) 1_556 ?
V11 K6 3.658(3) 3_556 ?
V12 O12 1.635(6) . ?
V12 O37 1.941(6) . ?
V12 O36 1.953(6) . ?
V12 O28 1.959(6) . ?
V12 O29 1.962(6) . ?
V12 V13 2.946(2) . ?
V12 K3 3.471(3) 1_556 ?
V12 K8 3.769(3) . ?
V13 O13 1.641(7) . ?
V13 O30 1.932(6) . ?
V13 O37 1.936(6) . ?
V13 O29 1.947(6) . ?
V13 O38 1.952(6) . ?
V13 V14 2.999(2) . ?
V13 K10C 3.441(9) 4_666 ?
V13 K10A 3.475(10) 4_666 ?
V13 K10B 3.676(8) 4_666 ?
V13 K4 3.683(3) . ?
V14 O14 1.616(7) . ?
V14 O42 1.944(6) . ?
V14 O38 1.946(6) . ?
V14 O39 1.967(6) . ?
V14 O37 1.975(6) . ?
V14 V18 2.931(2) . ?
V14 K10B 3.600(8) . ?
V14 K5 3.668(3) . ?
V14 K10A 3.801(10) . ?
V14 K4 3.869(3) . ?
V14 K10C 3.927(9) . ?
V15 O15 1.639(7) . ?
V15 O39 1.938(6) . ?
V15 O40 1.946(6) . ?
V15 O31 1.943(6) . ?
V15 O32 1.955(6) . ?
V15 V18 2.933(2) . ?
V15 K10B 3.463(8) . ?
V15 K10A 3.470(10) . ?
V15 K3 3.514(3) . ?
V15 K10C 3.580(9) . ?
V15 K9A 3.664(5) . ?
V16 O16 1.629(7) . ?
V16 O34 1.925(6) . ?
V16 O33 1.947(7) . ?
V16 O41 1.944(6) . ?
V16 O40 1.955(6) . ?
V16 V18 2.929(2) . ?
V16 K6 3.560(3) . ?
V16 K1 3.924(3) . ?
V17 O17 1.617(7) . ?
V17 O35 1.933(6) . ?
V17 O36 1.943(6) . ?
V17 O41 1.952(6) . ?
V17 O42 1.952(6) . ?
V17 V18 2.952(2) . ?
V17 K5 3.600(3) . ?
V17 K1 3.641(3) . ?
V17 K6 3.735(3) 3_556 ?
V18 O18 1.640(8) . ?
V18 O40 1.930(6) . ?
V18 O41 1.925(6) . ?
V18 O39 1.934(6) . ?
V18 O42 1.935(6) . ?
V18 K1 3.652(3) . ?
V18 K10C 3.661(9) . ?
V18 K5 3.723(3) . ?
O1 K7 2.973(8) . ?
O1 K5 3.191(7) 1_655 ?
O2 K1 2.742(7) 1_655 ?
O2 K5 2.797(7) 1_655 ?
O3 K11D 2.766(10) 3_656 ?
O3 K7 2.923(7) . ?
O3 K12B 3.26(2) 1_556 ?
O4 K3 2.703(7) 1_556 ?
O4 K12C 2.80(2) 1_556 ?
O4 K4 2.963(7) 4_666 ?
O4 K12B 3.12(2) 1_556 ?
O4 K12A 3.415(14) 1_556 ?
O5 K2 2.618(7) 4_666 ?
O5 K10B 2.899(10) 4_666 ?
O5 K8 2.995(8) 4_665 ?
O5 K10A 3.232(13) 4_666 ?
O6 K8 3.118(8) 4_665 ?
O6 K2 3.321(7) . ?
O7 K4 2.703(7) 4_665 ?
O7 K2 2.726(7) . ?
O8 K12A 2.730(14) . ?
O8 K12B 2.85(2) . ?
O8 K3 3.065(7) . ?
O8 K12D 3.12(3) . ?
O8 K11C 3.20(4) . ?
O8 K11B 3.22(2) . ?
O8 K11D 3.276(10) . ?
O8 K12C 3.37(2) . ?
O9 K7 2.718(8) 3_656 ?
O9 K11D 2.997(10) . ?
O9 K11B 3.02(2) . ?
O9 K11C 3.06(4) . ?
O9 K6 3.360(8) . ?
O10 K1 2.698(7) 3_556 ?
O10 K6 2.913(7) 3_556 ?
O10 K6 3.021(7) . ?
O11 K11A 2.95(2) 1_556 ?
O11 K6 3.244(7) 3_556 ?
O12 K8 2.755(7) . ?
O12 K9B 2.794(14) 1_556 ?
O12 K3 2.807(7) 1_556 ?
O12 K9A 2.976(8) 1_556 ?
O13 K10C 2.719(11) 4_666 ?
O13 K10A 2.961(13) 4_666 ?
O13 K4 2.956(7) . ?
O13 K8 3.206(8) . ?
O13 K10B 3.363(11) 4_666 ?
O14 K5 3.234(7) . ?
O14 K4 3.247(8) . ?
O14 K10B 3.273(10) . ?
O14 K2 3.340(7) 4_566 ?
O15 K9B 2.758(14) . ?
O15 K9A 2.820(8) . ?
O15 K10A 2.933(12) . ?
O15 K3 2.988(7) . ?
O15 K10C 3.030(11) . ?
O15 K10B 3.050(10) . ?
O15 K2 3.253(7) . ?
O16 K11A 2.79(2) 3 ?
O16 K6 2.994(7) . ?
O17 K7 2.745(7) 1_455 ?
O17 K1 3.013(7) . ?
O17 K5 3.124(7) . ?
O17 K6 3.332(7) 3_556 ?
O18 K1 3.169(8) . ?
O18 K10C 3.332(12) . ?
O18 K5 3.418(8) . ?
O19 K5 2.830(7) 1_655 ?
O20 K7 2.784(7) . ?
O21 K12B 2.84(2) 1_556 ?
O21 K12A 3.074(14) 1_556 ?
O21 K12C 3.40(2) 1_556 ?
O23 K8 2.835(7) 4_665 ?
O25 K11D 2.939(9) . ?
O27 K12A 3.202(13) 1_556 ?
O28 K3 3.070(7) 1_556 ?
O28 K12A 3.192(13) 1_556 ?
O30 K10A 2.793(11) 4_666 ?
O30 K10B 2.865(10) 4_666 ?
O30 K10C 2.949(11) 4_666 ?
O31 K2 2.810(6) . ?
O32 K3 2.680(6) . ?
O33 K11B 3.01(2) . ?
O34 K6 2.728(7) . ?
O35 K6 2.740(7) 3_556 ?
O38 K4 3.118(7) . ?
O39 K10B 2.712(9) . ?
O39 K10A 2.727(11) . ?
O39 K10C 2.795(10) . ?
O40 K9A 3.233(8) . ?
O41 K1 2.856(7) . ?
O42 K5 2.728(6) . ?
K1 O10 2.698(7) 3_556 ?
K1 O2 2.742(7) 1_455 ?
K1 O53B 2.94(2) 3 ?
K1 O48 2.966(11) . ?
K1 K12D 3.52(3) 1_455 ?
K1 K11D 3.749(8) 1_455 ?
K2 O5 2.618(7) 4_565 ?
K2 O46 2.693(9) . ?
K2 O44 2.841(7) . ?
K2 O14 3.340(7) 4_665 ?
K2 K5 3.933(4) 4_665 ?
K3 O4 2.703(7) 1_554 ?
K3 O49 2.759(11) . ?
K3 O12 2.807(7) 1_554 ?
K3 O44 2.971(8) . ?
K3 O28 3.070(7) 1_554 ?
K3 V4 3.461(3) 1_554 ?
K3 V12 3.471(3) 1_554 ?
K4 O52C 2.60(2) 4_566 ?
K4 O7 2.703(7) 4_566 ?
K4 O52A 2.72(4) 4_566 ?
K4 O52B 2.88(3) 4_566 ?
K4 O4 2.963(7) 4_565 ?
K4 O55A 3.04(2) 4_566 ?
K4 O50 3.031(11) . ?
K4 O54B 3.40(2) 4_566 ?
K5 O45 2.719(10) . ?
K5 O2 2.797(7) 1_455 ?
K5 O19 2.830(7) 1_455 ?
K5 O46 2.884(10) 4_566 ?
K5 O1 3.191(7) 1_455 ?
K5 V2 3.507(3) 1_455 ?
K5 V1 3.647(3) 1_455 ?
K6 O35 2.740(7) 3_556 ?
K6 O56 2.90(2) . ?
K6 O10 2.913(7) 3_556 ?
K6 O11 3.244(7) 3_556 ?
K6 O17 3.332(7) 3_556 ?
K6 V10 3.497(3) 3_556 ?
K7 O9 2.718(8) 3_656 ?
K7 O17 2.745(7) 1_655 ?
K7 O48 2.768(13) 1_655 ?
K7 O56 3.09(2) 3_656 ?
K7 O57 3.25(3) 3_656 ?
K7 K6 3.842(4) 3_656 ?
K8 O45 2.804(11) 4_666 ?
K8 O23 2.835(7) 4_566 ?
K8 O5 2.995(8) 4_566 ?
K8 O44 3.021(8) 1_556 ?
K8 O6 3.118(8) 4_566 ?
K8 O46 3.436(10) 4_566 ?
K8 V5 3.625(3) 4_566 ?
K8 V6 3.653(4) 4_566 ?
K8 V7 3.881(4) 4_566 ?
K9A K9B 0.935(12) . ?
K9A O49 2.602(14) . ?
K9A O54B 2.66(2) 1_455 ?
K9A O51 2.68(2) 3 ?
K9A O54A 2.74(5) 1_455 ?
K9A O47 2.736(10) . ?
K9A O12 2.976(8) 1_554 ?
K9A O54C 3.31(3) 1_455 ?
K9B O54B 1.95(2) 1_455 ?
K9B O54A 2.14(5) 1_455 ?
K9B O47 2.686(15) . ?
K9B O54C 2.80(3) 1_455 ?
K9B O12 2.794(14) 1_554 ?
K9B O55A 3.04(3) 1_455 ?
K9B O51 3.21(2) 3 ?
K9B K10C 3.62(2) . ?
K9B K8 3.902(13) 1_554 ?
K10A K10C 0.564(13) . ?
K10A K10B 0.737(11) . ?
K10A O54C 1.93(3) 1_455 ?
K10A O52B 2.31(3) 4_566 ?
K10A O54A 2.71(5) 1_455 ?
K10A O30 2.793(11) 4_565 ?
K10A O52A 2.78(4) 4_566 ?
K10A O13 2.961(13) 4_565 ?
K10A O54B 3.21(3) 1_455 ?
K10A O5 3.232(13) 4_565 ?
K10B K10C 1.291(13) . ?
K10B O52B 1.61(3) 4_566 ?
K10B O52A 2.06(4) 4_566 ?
K10B O54C 2.67(3) 1_455 ?
K10B O52C 2.72(3) 4_566 ?
K10B O30 2.865(9) 4_565 ?
K10B O5 2.899(10) 4_565 ?
K10B O13 3.363(11) 4_565 ?
K10C O54C 1.39(3) 1_455 ?
K10C O54A 2.22(5) 1_455 ?
K10C O13 2.719(11) 4_565 ?
K10C O54B 2.76(2) 1_455 ?
K10C O52B 2.82(3) 4_566 ?
K10C O30 2.949(11) 4_565 ?
K10C O52A 3.32(4) 4_566 ?
K11A K11B 2.69(3) . ?
K11A O53A 2.78(5) . ?
K11A O16 2.79(2) 3 ?
K11A O53B 2.80(3) . ?
K11A O11 2.95(2) 1_554 ?
K11A K11A 3.30(4) 3 ?
K11A K11C 3.40(4) . ?
K11A K6 3.89(2) 3 ?
K11A K11B 4.26(3) 3 ?
K11A K12A 4.33(2) . ?
K11A K1 4.64(2) 3 ?
K11A K12D 4.75(3) 3_655 ?
K11B K11C 1.43(4) . ?
K11B O49 3.17(2) . ?
K11B K12A 3.14(2) . ?
K11B O53A 3.30(5) . ?
K11B O56 3.34(2) . ?
K11B O57 3.44(3) . ?
K11B K11D 3.64(2) . ?
K11C O57 2.60(5) . ?
K11C K11D 2.61(4) . ?
K11C K12A 2.83(4) . ?
K11C O53A 3.00(6) . ?
K11C K12B 3.39(4) . ?
K11C K12D 4.12(5) . ?
K11D K12D 2.76(3) . ?
K11D O3 2.766(10) 3_656 ?
K11D O48 2.952(14) 1_655 ?
K11D O53B 3.10(2) 3_655 ?
K11D O53A 3.32(5) 3_655 ?
K12A K12B 1.19(2) . ?
K12A O53A 2.59(5) . ?
K12A K12C 3.04(2) . ?
K12A O21 3.074(14) 1_554 ?
K12A O27 3.202(13) 1_554 ?
K12A O28 3.192(13) 1_554 ?
K12A O53B 3.37(2) . ?
K12A O4 3.415(14) 1_554 ?
K12A V3 3.639(12) 1_554 ?
K12B K12C 1.95(3) . ?
K12B O57 2.78(3) 3_655 ?
K12B K12D 2.79(3) . ?
K12B O21 2.84(2) 1_554 ?
K12B O55B 3.05(3) . ?
K12B O4 3.12(2) 1_554 ?
K12B O3 3.26(2) 1_554 ?
K12B O53A 3.38(5) . ?
K12B V4 3.57(2) 1_554 ?
K12C O55B 1.26(2) . ?
K12C K12D 2.15(3) . ?
K12C O4 2.80(2) 1_554 ?
K12C O55A 2.83(3) . ?
K12C O57 2.85(3) 3_655 ?
K12C O50 2.96(2) 4_665 ?
K12C O21 3.40(2) 1_554 ?
K12C O51 3.44(3) 3_655 ?
K12C V4 3.76(2) 1_554 ?
K12D O51 2.68(3) 3_655 ?
K12D O50 2.83(3) 4_665 ?
K12D O57 3.18(4) 3_655 ?
K12D O55B 3.09(3) . ?
K12D O53B 3.34(3) 3_655 ?
K12D K1 3.52(3) 1_655 ?
O44 K8 3.021(8) 1_554 ?
O45 K8 2.804(11) 4_565 ?
O46 K5 2.884(10) 4_665 ?
O46 K8 3.436(10) 4_665 ?
O48 K7 2.768(13) 1_455 ?
O48 K11D 2.952(14) 1_455 ?
O50 K12D 2.83(3) 4_566 ?
O50 K12C 2.96(2) 4_566 ?
O51 K12D 2.68(3) 3_655 ?
O51 K9A 2.68(2) 3 ?
O51 K9B 3.21(2) 3 ?
O51 K12C 3.44(3) 3_655 ?
O52A O52B 0.57(4) . ?
O52A O52C 0.72(4) . ?
O52A K10B 2.06(4) 4_665 ?
O52A K4 2.72(4) 4_665 ?
O52A K10A 2.78(4) 4_665 ?
O52A K10C 3.32(4) 4_665 ?
O52B O52C 1.29(4) . ?
O52B K10B 1.61(3) 4_665 ?
O52B K10A 2.31(3) 4_665 ?
O52B K10C 2.82(3) 4_665 ?
O52B K4 2.88(3) 4_665 ?
O52C K4 2.60(2) 4_665 ?
O52C K10B 2.72(3) 4_665 ?
O53A O53B 0.79(4) . ?
O53A K11D 3.32(5) 3_655 ?
O53B K1 2.94(2) 3 ?
O53B K11D 3.10(2) 3_655 ?
O53B K12D 3.34(3) 3_655 ?
O54A O54B 0.64(5) . ?
O54A O54C 0.92(5) . ?
O54A K9B 2.14(5) 1_655 ?
O54A K10C 2.22(5) 1_655 ?
O54A K9A 2.74(5) 1_655 ?
O54A K10A 2.71(5) 1_655 ?
O54B O54C 1.53(4) . ?
O54B K9B 1.95(2) 1_655 ?
O54B K9A 2.66(2) 1_655 ?
O54B K10C 2.76(2) 1_655 ?
O54B K10A 3.21(3) 1_655 ?
O54B K4 3.40(2) 4_665 ?
O54C K10C 1.39(3) 1_655 ?
O54C K10A 1.93(3) 1_655 ?
O54C K10B 2.67(3) 1_655 ?
O54C K9B 2.80(3) 1_655 ?
O54C K9A 3.31(3) 1_655 ?
O55A O55B 1.62(3) . ?
O55A K4 3.04(2) 4_665 ?
O55A K9B 3.04(3) 1_655 ?
O56 K7 3.09(2) 3_656 ?
O57 K12B 2.78(3) 3_655 ?
O57 K12C 2.85(3) 3_655 ?
O57 K12D 3.18(4) 3_655 ?
O57 K7 3.25(3) 3_656 ?
